data_4117464
loop_
_publ_author_name
'Sam C. K. Hau'
'Ping-Shing Cheng'
'Thomas C. W. Mak'

_publ_section_title
;
 Enlargement of Globular Silver Alkynide Cluster via Core Transformation
;
_journal_name_full 'Journal of the American Chemical Society'
_journal_page_first 2922
_journal_page_last 2925
_journal_paper_doi 10.1021/ja211438q
_journal_volume 134
_journal_year 2012
_chemical_formula_sum 'C128 H197 Ag38 Cl18 O50'
_chemical_formula_weight 7273.02
_chemical_name_systematic
; 
 ? 
;
_space_group_IT_number 2
_symmetry_cell_setting triclinic
_symmetry_space_group_name_Hall '-P 1'
_symmetry_space_group_name_H-M 'P -1'
_atom_sites_solution_hydrogens geom
_atom_sites_solution_primary direct
_atom_sites_solution_secondary difmap
_audit_creation_method SHELXL-97
_cell_angle_alpha 94.796(2)
_cell_angle_beta 116.638(2)
_cell_angle_gamma 116.1750(10)
_cell_formula_units_Z 1
_cell_length_a 18.3988(14)
_cell_length_b 18.6925(14)
_cell_length_c 19.076(2)
_cell_measurement_temperature 173(2)
_cell_volume 4928.5(8)
_computing_cell_refinement SAINT(Bruker,2001)
_computing_data_collection APEX2(Bruker,2003)
_computing_data_reduction APEX2(Bruker,2003)
_computing_molecular_graphics DIAMOND
_computing_publication_material 'SHELXL-97 (Sheldrick, 1997)'
_computing_structure_refinement 'SHELXL-97 (Sheldrick, 1997)'
_computing_structure_solution 'SHELXS-97 (Sheldrick, 1997)'
_diffrn_ambient_temperature 173(2)
_diffrn_measured_fraction_theta_full 0.999
_diffrn_measured_fraction_theta_max 0.999
_diffrn_measurement_device_type 'Bruker APEX II CCD diffractometer'
_diffrn_measurement_method '\f and \w scan'
_diffrn_radiation_monochromator graphite
_diffrn_radiation_source 'fine-focus sealed tube'
_diffrn_radiation_type MoK\a
_diffrn_radiation_wavelength 0.71073
_diffrn_reflns_av_R_equivalents 0.0435
_diffrn_reflns_av_sigmaI/netI 0.0312
_diffrn_reflns_limit_h_max 22
_diffrn_reflns_limit_h_min -22
_diffrn_reflns_limit_k_max 22
_diffrn_reflns_limit_k_min -22
_diffrn_reflns_limit_l_max 22
_diffrn_reflns_limit_l_min -22
_diffrn_reflns_number 88599
_diffrn_reflns_theta_full 25.25
_diffrn_reflns_theta_max 25.25
_diffrn_reflns_theta_min 1.34
_exptl_absorpt_coefficient_mu 3.983
_exptl_absorpt_correction_T_max 0.5030
_exptl_absorpt_correction_T_min 0.3812
_exptl_absorpt_correction_type none
_exptl_crystal_colour colorless
_exptl_crystal_density_diffrn 2.451
_exptl_crystal_description block
_exptl_crystal_F_000 3457
_exptl_crystal_size_max 0.30
_exptl_crystal_size_mid 0.20
_exptl_crystal_size_min 0.20
_refine_diff_density_max 1.823
_refine_diff_density_min -1.107
_refine_diff_density_rms 0.151
_refine_ls_extinction_method none
_refine_ls_goodness_of_fit_ref 1.108
_refine_ls_hydrogen_treatment constr
_refine_ls_matrix_type full
_refine_ls_number_parameters 1046
_refine_ls_number_reflns 17850
_refine_ls_number_restraints 0
_refine_ls_restrained_S_all 1.108
_refine_ls_R_factor_all 0.0491
_refine_ls_R_factor_gt 0.0338
_refine_ls_shift/su_max 0.001
_refine_ls_shift/su_mean 0.000
_refine_ls_structure_factor_coef Fsqd
_refine_ls_weighting_details 'calc w=1/[\s^2^(Fo^2^)+(0.0023P)^2^+45.0354P] where P=(Fo^2^+2Fc^2^)/3'
_refine_ls_weighting_scheme calc
_refine_ls_wR_factor_gt 0.0700
_refine_ls_wR_factor_ref 0.0799
_reflns_number_gt 14645
_reflns_number_total 17850
_reflns_threshold_expression >2sigma(I)
_cod_data_source_file ja211438q_si_002_1.cif
_cod_data_source_block 1
_cod_original_cell_volume 4928.4(8)
_cod_database_code 4117464

loop_
_symmetry_equiv_pos_as_xyz
'x, y, z'
'-x, -y, -z'

loop_
_atom_site_label
_atom_site_type_symbol
_atom_site_fract_x
_atom_site_fract_y
_atom_site_fract_z
_atom_site_U_iso_or_equiv
_atom_site_adp_type
_atom_site_occupancy
_atom_site_symmetry_multiplicity
_atom_site_calc_flag
_atom_site_refinement_flags
_atom_site_disorder_assembly
_atom_site_disorder_group
Ag1 Ag 0.47583(4) 0.33359(3) 0.52059(3) 0.03071(12) Uani 1 1 d . . .
Ag2 Ag 0.61769(4) 0.46253(3) 0.45412(3) 0.02832(11) Uani 1 1 d . . .
Ag3 Ag 0.71713(4) 0.64355(3) 0.61171(3) 0.03370(13) Uani 1 1 d . . .
Ag4 Ag 0.42604(4) 0.47874(3) 0.31318(3) 0.02993(12) Uani 1 1 d . . .
Ag5 Ag 0.41285(4) 0.24917(3) 0.62579(3) 0.03085(12) Uani 1 1 d . . .
Ag6 Ag 0.37496(4) 0.16069(3) 0.40806(3) 0.03531(13) Uani 1 1 d . . .
Ag7 Ag 0.62387(4) 0.29460(4) 0.60077(4) 0.03437(13) Uani 1 1 d . . .
Ag8 Ag 0.83507(5) 0.47122(4) 0.73589(4) 0.04017(14) Uani 1 1 d . . .
Ag9 Ag 0.72561(4) 0.38439(3) 0.52541(3) 0.03100(12) Uani 1 1 d . . .
Ag10 Ag 0.87024(4) 0.67271(4) 0.77559(4) 0.03608(13) Uani 1 1 d . . .
Ag11 Ag 0.77178(4) 0.81360(4) 0.70937(4) 0.03667(13) Uani 1 1 d . . .
Ag12 Ag 0.87858(4) 0.75144(3) 0.59557(3) 0.03152(12) Uani 1 1 d . . .
Ag13 Ag 0.74902(4) 0.70190(4) 0.39355(3) 0.03540(13) Uani 1 1 d . . .
Ag14 Ag 0.79285(3) 0.57946(3) 0.45513(3) 0.02611(11) Uani 1 1 d . . .
Ag15 Ag 0.51138(4) 0.59882(3) 0.24262(3) 0.03080(12) Uani 1 1 d . . .
Ag16 Ag 0.24828(4) 0.45985(3) 0.18032(3) 0.03069(12) Uani 1 1 d . . .
Ag17 Ag 0.39464(4) 0.35998(3) 0.17759(3) 0.03031(12) Uani 1 1 d . . .
Ag18 Ag 0.36542(4) 0.19315(4) 0.22759(4) 0.04285(15) Uani 1 1 d . . .
Ag19 Ag 0.56755(4) 0.35973(3) 0.29333(3) 0.03154(12) Uani 1 1 d . . .
Cl1 Cl 0.42983(11) 0.35956(9) 0.37690(9) 0.0229(3) Uani 1 1 d . . .
Cl2 Cl 0.64407(10) 0.48520(9) 0.60570(9) 0.0220(3) Uani 1 1 d . . .
Cl3 Cl 0.60911(10) 0.59775(9) 0.44790(9) 0.0223(3) Uani 1 1 d . . .
O1 O 0.8564(3) 0.5733(3) 0.6330(3) 0.0336(11) Uani 1 1 d . . .
O2 O 0.9580(4) 0.5918(3) 0.5843(3) 0.0381(12) Uani 1 1 d . . .
O3 O 0.9937(4) 0.5669(3) 0.7107(3) 0.0401(12) Uani 1 1 d . . .
O4 O 1.0095(4) 0.6964(3) 0.7010(4) 0.0518(15) Uani 1 1 d . . .
Cl4 Cl 0.95623(11) 0.60741(10) 0.65782(10) 0.0266(3) Uani 1 1 d . . .
O5 O 0.7583(3) 0.8127(3) 0.5360(3) 0.0366(12) Uani 1 1 d . . .
O6 O 0.9061(4) 0.9205(4) 0.5626(4) 0.0653(19) Uani 1 1 d . . .
O7 O 0.8209(6) 0.9536(4) 0.6086(5) 0.075(2) Uani 1 1 d . . .
O8 O 0.7649(5) 0.9123(4) 0.4689(4) 0.0592(17) Uani 1 1 d . . .
Cl5 Cl 0.81594(13) 0.90196(11) 0.54649(12) 0.0369(4) Uani 1 1 d . . .
O9 O 0.6241(3) 0.5224(3) 0.2830(3) 0.0321(11) Uani 1 1 d . . .
O10 O 0.5832(5) 0.5319(4) 0.1508(4) 0.0591(17) Uani 1 1 d . . .
O11 O 0.7452(4) 0.5950(3) 0.2576(4) 0.0527(15) Uani 1 1 d . . .
O12 O 0.6451(4) 0.4466(3) 0.1981(4) 0.0451(13) Uani 1 1 d . . .
Cl6 Cl 0.64940(12) 0.52346(10) 0.22081(10) 0.0296(3) Uani 1 1 d . . .
O13 O 0.3595(4) 0.6318(3) 0.2622(3) 0.0365(12) Uani 1 1 d . . .
O14 O 0.4213(5) 0.7202(5) 0.1979(5) 0.081(2) Uani 1 1 d . . .
O15 O 0.2648(6) 0.6037(4) 0.1200(4) 0.078(2) Uani 1 1 d . . .
O16 O 0.3063(5) 0.7218(4) 0.2182(4) 0.0542(15) Uani 1 1 d . . .
Cl7 Cl 0.33648(13) 0.66990(11) 0.19846(11) 0.0348(4) Uani 1 1 d . . .
O17 O 0.6577(4) 1.2101(4) 0.4262(4) 0.0571(16) Uani 1 1 d . . .
O18 O 0.5163(5) 1.1236(3) 0.4222(4) 0.0511(15) Uani 1 1 d . . .
O19 O 0.5408(4) 1.2451(3) 0.3876(3) 0.0426(13) Uani 1 1 d . . .
O20 O 0.5104(5) 1.1272(4) 0.2976(4) 0.0622(17) Uani 1 1 d . . .
Cl8 Cl 0.55704(12) 1.17540(10) 0.38248(11) 0.0322(4) Uani 1 1 d . . .
O21 O 0.2287(4) 1.2649(3) 0.1731(3) 0.0397(12) Uani 1 1 d . . .
O22 O 0.0778(4) 1.2236(4) 0.0622(4) 0.0610(17) Uani 1 1 d . . .
O23 O 0.2038(4) 1.2616(4) 0.0416(3) 0.0611(18) Uani 1 1 d . . .
O24 O 0.1368(5) 1.1355(4) 0.0648(4) 0.0637(18) Uani 1 1 d . . .
Cl9 Cl 0.15956(12) 1.22006(11) 0.08333(11) 0.0354(4) Uani 1 1 d . . .
O25 O 0.5407(8) 0.9685(7) 0.1044(6) 0.111(3) Uiso 1 1 d . . .
C1 C 0.4663(4) 0.2202(4) 0.5483(4) 0.0227(13) Uani 1 1 d . . .
C2 C 0.4527(5) 0.1533(4) 0.5610(4) 0.0248(14) Uani 1 1 d . . .
C3 C 0.4429(5) 0.0741(4) 0.5761(5) 0.0352(17) Uani 1 1 d . . .
C4 C 0.4238(8) 0.0662(6) 0.6460(6) 0.063(3) Uani 1 1 d . . .
H4A H 0.4172 0.0147 0.6557 0.095 Uiso 1 1 calc R . .
H4B H 0.3655 0.0646 0.6299 0.095 Uiso 1 1 calc R . .
H4C H 0.4767 0.1142 0.6963 0.095 Uiso 1 1 calc R . .
C5 C 0.3616(6) -0.0018(4) 0.4957(5) 0.0424(19) Uani 1 1 d . . .
H5A H 0.3551 -0.0532 0.5056 0.064 Uiso 1 1 calc R . .
H5B H 0.3761 0.0041 0.4532 0.064 Uiso 1 1 calc R . .
H5C H 0.3024 -0.0043 0.4774 0.064 Uiso 1 1 calc R . .
C6 C 0.5402(6) 0.0825(5) 0.6042(5) 0.047(2) Uani 1 1 d . . .
H6A H 0.5372 0.0323 0.6148 0.071 Uiso 1 1 calc R . .
H6B H 0.5910 0.1314 0.6543 0.071 Uiso 1 1 calc R . .
H6C H 0.5529 0.0891 0.5607 0.071 Uiso 1 1 calc R . .
C7 C 0.7689(5) 0.3512(4) 0.6347(4) 0.0292(15) Uani 1 1 d . . .
C8 C 0.8354(5) 0.3416(4) 0.6784(4) 0.0240(14) Uani 1 1 d . . .
C9 C 0.9048(5) 0.3175(5) 0.7192(4) 0.0315(16) Uani 1 1 d . . .
C10 C 0.9336(6) 0.3316(7) 0.8101(5) 0.056(2) Uani 1 1 d . . .
H10A H 0.9795 0.3158 0.8372 0.085 Uiso 1 1 calc R . .
H10B H 0.8774 0.2973 0.8115 0.085 Uiso 1 1 calc R . .
H10C H 0.9619 0.3905 0.8388 0.085 Uiso 1 1 calc R . .
C11 C 0.9937(5) 0.3720(5) 0.7160(5) 0.0430(19) Uani 1 1 d . . .
H11A H 1.0398 0.3563 0.7428 0.065 Uiso 1 1 calc R . .
H11B H 1.0221 0.4310 0.7444 0.065 Uiso 1 1 calc R . .
H11C H 0.9749 0.3628 0.6586 0.065 Uiso 1 1 calc R . .
C12 C 0.8548(6) 0.2230(5) 0.6712(5) 0.0430(19) Uani 1 1 d . . .
H12A H 0.8984 0.2045 0.6962 0.064 Uiso 1 1 calc R . .
H12B H 0.8357 0.2149 0.6139 0.064 Uiso 1 1 calc R . .
H12C H 0.7988 0.1905 0.6733 0.064 Uiso 1 1 calc R . .
C13 C 0.7050(4) 0.4375(4) 0.4223(4) 0.0211(13) Uani 1 1 d . . .
C14 C 0.7495(4) 0.4206(4) 0.3997(4) 0.0237(14) Uani 1 1 d . . .
C15 C 0.8084(5) 0.4020(4) 0.3773(4) 0.0284(15) Uani 1 1 d . . .
C16 C 0.7431(6) 0.3213(5) 0.2996(5) 0.0433(19) Uani 1 1 d . . .
H16A H 0.7821 0.3097 0.2859 0.065 Uiso 1 1 calc R . .
H16B H 0.7006 0.3294 0.2534 0.065 Uiso 1 1 calc R . .
H16C H 0.7059 0.2741 0.3108 0.065 Uiso 1 1 calc R . .
C17 C 0.8731(5) 0.3878(5) 0.4531(5) 0.0364(17) Uani 1 1 d . . .
H17A H 0.9130 0.3753 0.4417 0.055 Uiso 1 1 calc R . .
H17B H 0.8335 0.3409 0.4629 0.055 Uiso 1 1 calc R . .
H17C H 0.9132 0.4383 0.5017 0.055 Uiso 1 1 calc R . .
C18 C 0.8694(5) 0.4786(5) 0.3619(5) 0.0408(18) Uani 1 1 d . . .
H18A H 0.9081 0.4673 0.3476 0.061 Uiso 1 1 calc R . .
H18B H 0.9106 0.5280 0.4118 0.061 Uiso 1 1 calc R . .
H18C H 0.8278 0.4884 0.3168 0.061 Uiso 1 1 calc R . .
C19 C 0.8814(5) 0.7138(4) 0.4849(4) 0.0256(14) Uani 1 1 d . . .
C20 C 0.9643(5) 0.7674(4) 0.5148(4) 0.0290(15) Uani 1 1 d . . .
C21 C 1.0666(5) 0.8306(5) 0.5437(5) 0.0373(18) Uani 1 1 d . . .
C22 C 1.0853(6) 0.9190(5) 0.5614(5) 0.046(2) Uani 1 1 d . . .
H22A H 1.1509 0.9595 0.5801 0.069 Uiso 1 1 calc R . .
H22B H 1.0739 0.9311 0.6041 0.069 Uiso 1 1 calc R . .
H22C H 1.0428 0.9228 0.5112 0.069 Uiso 1 1 calc R . .
C23 C 1.1356(6) 0.8244(5) 0.6245(6) 0.055(2) Uani 1 1 d . . .
H23A H 1.2011 0.8650 0.6431 0.082 Uiso 1 1 calc R . .
H23B H 1.1238 0.7680 0.6130 0.082 Uiso 1 1 calc R . .
H23C H 1.1244 0.8362 0.6674 0.082 Uiso 1 1 calc R . .
C24 C 1.0807(7) 0.8075(6) 0.4742(6) 0.075(4) Uani 1 1 d . . .
H24A H 1.1459 0.8469 0.4907 0.112 Uiso 1 1 calc R . .
H24B H 1.0371 0.8103 0.4239 0.112 Uiso 1 1 calc R . .
H24C H 1.0681 0.7508 0.4641 0.112 Uiso 1 1 calc R . .
C25 C 0.8562(4) 0.7587(4) 0.7026(4) 0.0220(13) Uani 1 1 d . . .
C26 C 0.9302(5) 0.8275(5) 0.7502(4) 0.0314(16) Uani 1 1 d . A .
C27 C 1.0239(5) 0.9091(6) 0.8102(5) 0.054(2) Uani 1 1 d . . .
C28 C 1.0284(9) 0.9458(7) 0.8813(8) 0.119(6) Uani 1 1 d . A .
H28A H 1.0897 0.9982 0.9171 0.178 Uiso 1 1 calc R . .
H28B H 1.0207 0.9072 0.9113 0.178 Uiso 1 1 calc R . .
H28C H 0.9778 0.9568 0.8635 0.178 Uiso 1 1 calc R . .
C29 C 1.0190(17) 0.9855(15) 0.7709(15) 0.202(10) Uiso 1 1 d . A .
H29A H 1.0153 0.9747 0.7189 0.303 Uiso 1 1 calc R . .
H29B H 1.0759 1.0400 0.8100 0.303 Uiso 1 1 calc R . .
H29C H 0.9631 0.9853 0.7613 0.303 Uiso 1 1 calc R . .
C30A C 1.0966(12) 0.9185(11) 0.7962(10) 0.062(4) Uiso 0.60 1 d P A 1
H30A H 1.0671 0.8846 0.7395 0.092 Uiso 0.60 1 calc PR A 1
H30B H 1.1341 0.8999 0.8339 0.092 Uiso 0.60 1 calc PR A 1
H30C H 1.1377 0.9772 0.8057 0.092 Uiso 0.60 1 calc PR A 1
C30B C 1.0895(15) 0.8684(13) 0.8716(13) 0.045(5) Uiso 0.40 1 d P A 2
H30D H 1.0999 0.8373 0.8384 0.068 Uiso 0.40 1 calc PR A 2
H30E H 1.0539 0.8312 0.8915 0.068 Uiso 0.40 1 calc PR A 2
H30F H 1.1506 0.9146 0.9185 0.068 Uiso 0.40 1 calc PR A 2
C31 C 0.7186(5) 0.8900(4) 0.7256(4) 0.0299(15) Uani 1 1 d . . .
C32 C 0.7435(5) 0.9538(4) 0.7740(4) 0.0328(16) Uani 1 1 d . . .
C33 C 0.7822(7) 1.0383(5) 0.8305(5) 0.053(2) Uani 1 1 d . . .
C34 C 0.7592(11) 1.0240(9) 0.8997(9) 0.109(5) Uiso 1 1 d . . .
H34A H 0.7837 1.0780 0.9373 0.163 Uiso 1 1 calc R . .
H34B H 0.7892 0.9965 0.9304 0.163 Uiso 1 1 calc R . .
H34C H 0.6907 0.9889 0.8739 0.163 Uiso 1 1 calc R . .
C35 C 0.8852(8) 1.0937(7) 0.8621(11) 0.172(10) Uani 1 1 d . . .
H35A H 0.9109 1.1485 0.8990 0.258 Uiso 1 1 calc R . .
H35B H 0.8926 1.1002 0.8158 0.258 Uiso 1 1 calc R . .
H35C H 0.9193 1.0687 0.8919 0.258 Uiso 1 1 calc R . .
C36 C 0.7249(7) 1.0754(5) 0.7806(6) 0.053(2) Uani 1 1 d . . .
H36A H 0.7487 1.1301 0.8162 0.080 Uiso 1 1 calc R . .
H36B H 0.6579 1.0378 0.7601 0.080 Uiso 1 1 calc R . .
H36C H 0.7321 1.0814 0.7342 0.080 Uiso 1 1 calc R . .
C37 C 0.6371(5) 0.7220(4) 0.3001(4) 0.0273(14) Uani 1 1 d . . .
C38 C 0.6983(5) 0.7668(4) 0.2878(4) 0.0253(14) Uani 1 1 d . . .
C39 C 0.7637(5) 0.8249(4) 0.2652(4) 0.0332(16) Uani 1 1 d . . .
C40 C 0.8675(5) 0.8725(5) 0.3413(5) 0.045(2) Uani 1 1 d . . .
H40A H 0.9103 0.9101 0.3271 0.068 Uiso 1 1 calc R . .
H40B H 0.8846 0.8323 0.3576 0.068 Uiso 1 1 calc R . .
H40C H 0.8726 0.9050 0.3869 0.068 Uiso 1 1 calc R . .
C41 C 0.7309(6) 0.8860(5) 0.2402(5) 0.047(2) Uani 1 1 d . . .
H41A H 0.7711 0.9252 0.2249 0.070 Uiso 1 1 calc R . .
H41B H 0.7358 0.9170 0.2867 0.070 Uiso 1 1 calc R . .
H41C H 0.6651 0.8542 0.1935 0.070 Uiso 1 1 calc R . .
C42 C 0.7536(7) 0.7722(5) 0.1920(5) 0.052(2) Uani 1 1 d . . .
H42A H 0.7957 0.8091 0.1769 0.078 Uiso 1 1 calc R . .
H42B H 0.6881 0.7425 0.1449 0.078 Uiso 1 1 calc R . .
H42C H 0.7704 0.7317 0.2080 0.078 Uiso 1 1 calc R . .
C43 C 0.3763(4) 0.4712(4) 0.1830(4) 0.0239(14) Uani 1 1 d . . .
C44 C 0.3543(5) 0.4707(4) 0.1117(4) 0.0254(14) Uani 1 1 d . . .
C45 C 0.3265(6) 0.4677(5) 0.0256(4) 0.0373(17) Uani 1 1 d . . .
C46 C 0.3877(6) 0.5567(5) 0.0269(5) 0.045(2) Uani 1 1 d . . .
H46A H 0.3696 0.5547 -0.0292 0.067 Uiso 1 1 calc R . .
H46B H 0.4547 0.5756 0.0600 0.067 Uiso 1 1 calc R . .
H46C H 0.3773 0.5956 0.0509 0.067 Uiso 1 1 calc R . .
C47 C 0.2186(6) 0.4365(6) -0.0257(5) 0.050(2) Uani 1 1 d . . .
H47A H 0.1988 0.4341 -0.0822 0.074 Uiso 1 1 calc R . .
H47B H 0.2084 0.4752 -0.0010 0.074 Uiso 1 1 calc R . .
H47C H 0.1813 0.3808 -0.0258 0.074 Uiso 1 1 calc R . .
C48 C 0.3439(6) 0.4055(5) -0.0116(5) 0.0411(19) Uani 1 1 d . . .
H48A H 0.3262 0.4030 -0.0677 0.062 Uiso 1 1 calc R . .
H48B H 0.3056 0.3499 -0.0122 0.062 Uiso 1 1 calc R . .
H48C H 0.4109 0.4246 0.0219 0.062 Uiso 1 1 calc R . .
C49 C 0.4381(5) 0.2719(4) 0.1743(4) 0.0271(14) Uani 1 1 d . . .
C50 C 0.4363(5) 0.2289(4) 0.1220(4) 0.0317(16) Uani 1 1 d . . .
C51 C 0.4374(7) 0.1821(6) 0.0557(5) 0.052(2) Uani 1 1 d . . .
C52 C 0.4849(9) 0.1341(8) 0.0911(6) 0.089(4) Uani 1 1 d . . .
H52A H 0.4858 0.1038 0.0486 0.134 Uiso 1 1 calc R . .
H52B H 0.4493 0.0945 0.1094 0.134 Uiso 1 1 calc R . .
H52C H 0.5498 0.1736 0.1377 0.134 Uiso 1 1 calc R . .
C53 C 0.3335(7) 0.1209(6) -0.0178(5) 0.059(3) Uani 1 1 d . . .
H53A H 0.3327 0.0902 -0.0613 0.089 Uiso 1 1 calc R . .
H53B H 0.3045 0.1525 -0.0390 0.089 Uiso 1 1 calc R . .
H53C H 0.2978 0.0815 0.0007 0.089 Uiso 1 1 calc R . .
C54 C 0.4922(8) 0.2473(8) 0.0268(6) 0.084(4) Uani 1 1 d . . .
H54A H 0.4938 0.2187 -0.0162 0.126 Uiso 1 1 calc R . .
H54B H 0.5568 0.2875 0.0734 0.126 Uiso 1 1 calc R . .
H54C H 0.4603 0.2767 0.0051 0.126 Uiso 1 1 calc R . .
C57B C -0.0822(9) 0.3338(9) 0.0666(8) 0.029(3) Uani 0.50 1 d P . .
C58B C -0.1287(10) 0.2538(10) 0.0876(10) 0.048(4) Uani 0.50 1 d P . .
C55 C 0.1117(5) 0.4177(4) 0.1629(4) 0.0283(15) Uani 1 1 d . . .
C56 C 0.0298(5) 0.3931(5) 0.1202(4) 0.041(2) Uani 1 1 d . . .
C58 C -0.0386(10) 0.4531(9) 0.0074(8) 0.038(4) Uani 0.50 1 d P . .
H58A H -0.0007 0.4495 -0.0130 0.056 Uiso 0.50 1 d PR . .
H58B H -0.0035 0.5091 0.0474 0.056 Uiso 0.50 1 d PR . .
H58C H -0.0981 0.4422 -0.0386 0.056 Uiso 0.50 1 d PR . .
C57 C -0.0605(9) 0.3861(9) 0.0491(8) 0.025(3) Uani 0.50 1 d P . .
C59 C -0.1180(5) 0.3916(5) 0.0807(5) 0.0439(19) Uani 1 1 d . . .
H59A H -0.1741 0.3871 0.0359 0.066 Uiso 1 1 d R . .
H59B H -0.0805 0.4452 0.1252 0.066 Uiso 1 1 d R . .
H59C H -0.1376 0.3461 0.1014 0.066 Uiso 1 1 d R . .
C60 C -0.1104(5) 0.3013(5) -0.0184(5) 0.0430(19) Uani 1 1 d . . .
H60A H -0.0679 0.3028 -0.0353 0.064 Uiso 1 1 d R . .
H60B H -0.1681 0.2918 -0.0658 0.064 Uiso 1 1 d R . .
H60C H -0.1267 0.2560 0.0032 0.064 Uiso 1 1 d R . .
C61 C 0.6765(12) 1.0900(11) 0.1229(12) 0.130(6) Uani 1 1 d . . .
H61A H 0.7388 1.1387 0.1653 0.195 Uiso 1 1 calc R . .
H61B H 0.6370 1.1085 0.0877 0.195 Uiso 1 1 calc R . .
H61C H 0.6837 1.0553 0.0896 0.195 Uiso 1 1 calc R . .
C62 C 0.6285(12) 1.0378(10) 0.1648(9) 0.126(7) Uani 1 1 d . . .
H62A H 0.6687 1.0198 0.2012 0.151 Uiso 1 1 calc R . .
H62B H 0.6210 1.0725 0.1985 0.151 Uiso 1 1 calc R . .
C63 C 0.4883(14) 0.9172(12) 0.1379(12) 0.144(7) Uiso 1 1 d . . .
H63A H 0.5166 0.8855 0.1624 0.173 Uiso 1 1 calc R . .
H63B H 0.4957 0.9546 0.1824 0.173 Uiso 1 1 calc R . .
C64 C 0.3941(17) 0.8623(15) 0.0809(15) 0.203(10) Uiso 1 1 d . . .
H64A H 0.3639 0.8304 0.1072 0.305 Uiso 1 1 calc R . .
H64B H 0.3859 0.8241 0.0372 0.305 Uiso 1 1 calc R . .
H64C H 0.3649 0.8932 0.0575 0.305 Uiso 1 1 calc R . .

loop_
_atom_site_aniso_label
_atom_site_aniso_U_11
_atom_site_aniso_U_22
_atom_site_aniso_U_33
_atom_site_aniso_U_23
_atom_site_aniso_U_13
_atom_site_aniso_U_12
Ag1 0.0392(3) 0.0213(3) 0.0386(3) 0.0159(2) 0.0225(3) 0.0190(2)
Ag2 0.0283(3) 0.0305(3) 0.0384(3) 0.0135(2) 0.0238(2) 0.0185(2)
Ag3 0.0259(3) 0.0217(3) 0.0298(3) 0.0007(2) 0.0129(2) -0.0005(2)
Ag4 0.0335(3) 0.0356(3) 0.0198(2) 0.0121(2) 0.0149(2) 0.0171(2)
Ag5 0.0353(3) 0.0258(3) 0.0385(3) 0.0116(2) 0.0256(3) 0.0158(2)
Ag6 0.0464(3) 0.0305(3) 0.0266(3) 0.0078(2) 0.0166(2) 0.0225(3)
Ag7 0.0286(3) 0.0377(3) 0.0452(3) 0.0235(3) 0.0233(3) 0.0190(2)
Ag8 0.0529(4) 0.0279(3) 0.0422(3) 0.0074(2) 0.0331(3) 0.0168(3)
Ag9 0.0322(3) 0.0360(3) 0.0350(3) 0.0199(2) 0.0213(2) 0.0212(2)
Ag10 0.0396(3) 0.0360(3) 0.0390(3) 0.0213(3) 0.0229(3) 0.0220(3)
Ag11 0.0293(3) 0.0328(3) 0.0401(3) 0.0012(2) 0.0153(2) 0.0166(2)
Ag12 0.0350(3) 0.0322(3) 0.0313(3) 0.0106(2) 0.0233(2) 0.0155(2)
Ag13 0.0358(3) 0.0345(3) 0.0338(3) 0.0153(2) 0.0166(2) 0.0190(3)
Ag14 0.0238(2) 0.0169(2) 0.0321(3) 0.0069(2) 0.0156(2) 0.0068(2)
Ag15 0.0280(3) 0.0245(3) 0.0301(3) 0.0075(2) 0.0162(2) 0.0070(2)
Ag16 0.0231(3) 0.0358(3) 0.0313(3) 0.0127(2) 0.0159(2) 0.0132(2)
Ag17 0.0291(3) 0.0272(3) 0.0292(3) 0.0074(2) 0.0127(2) 0.0149(2)
Ag18 0.0425(3) 0.0423(3) 0.0532(4) 0.0288(3) 0.0332(3) 0.0201(3)
Ag19 0.0218(3) 0.0271(3) 0.0291(3) 0.0042(2) 0.0086(2) 0.0074(2)
Cl1 0.0234(7) 0.0193(7) 0.0245(8) 0.0088(6) 0.0137(6) 0.0095(6)
Cl2 0.0207(7) 0.0195(7) 0.0228(7) 0.0072(6) 0.0125(6) 0.0080(6)
Cl3 0.0229(7) 0.0184(7) 0.0236(7) 0.0070(6) 0.0130(6) 0.0093(6)
O1 0.023(2) 0.042(3) 0.039(3) 0.016(2) 0.018(2) 0.018(2)
O2 0.037(3) 0.059(3) 0.032(3) 0.015(2) 0.024(2) 0.031(3)
O3 0.044(3) 0.056(3) 0.040(3) 0.028(3) 0.026(3) 0.036(3)
O4 0.037(3) 0.027(3) 0.059(4) -0.002(3) 0.017(3) 0.006(2)
Cl4 0.0237(8) 0.0276(8) 0.0273(8) 0.0067(7) 0.0140(7) 0.0133(7)
O5 0.034(3) 0.023(3) 0.048(3) 0.019(2) 0.019(2) 0.013(2)
O6 0.029(3) 0.055(4) 0.088(5) 0.003(3) 0.034(3) 0.007(3)
O7 0.101(6) 0.047(4) 0.092(5) 0.008(4) 0.075(5) 0.029(4)
O8 0.070(4) 0.049(4) 0.071(4) 0.041(3) 0.043(4) 0.033(3)
Cl5 0.0383(10) 0.0231(8) 0.0486(11) 0.0094(8) 0.0310(9) 0.0090(8)
O9 0.043(3) 0.033(3) 0.028(3) 0.013(2) 0.026(2) 0.019(2)
O10 0.067(4) 0.091(5) 0.038(3) 0.040(3) 0.032(3) 0.051(4)
O11 0.041(3) 0.031(3) 0.078(4) 0.012(3) 0.039(3) 0.007(3)
O12 0.053(3) 0.030(3) 0.059(4) 0.008(3) 0.038(3) 0.021(3)
Cl6 0.0307(9) 0.0295(9) 0.0302(9) 0.0118(7) 0.0196(7) 0.0139(7)
O13 0.043(3) 0.040(3) 0.030(3) 0.020(2) 0.018(2) 0.025(3)
O14 0.073(5) 0.106(6) 0.114(6) 0.082(5) 0.068(5) 0.057(5)
O15 0.105(6) 0.061(4) 0.030(3) 0.008(3) 0.009(3) 0.046(4)
O16 0.073(4) 0.055(4) 0.059(4) 0.025(3) 0.036(3) 0.050(3)
Cl7 0.0433(10) 0.0376(10) 0.0301(9) 0.0170(8) 0.0192(8) 0.0263(9)
O17 0.037(3) 0.052(4) 0.066(4) 0.006(3) 0.025(3) 0.018(3)
O18 0.078(4) 0.034(3) 0.079(4) 0.037(3) 0.061(4) 0.035(3)
O19 0.049(3) 0.022(3) 0.054(3) 0.018(2) 0.027(3) 0.017(2)
O20 0.062(4) 0.068(4) 0.039(3) -0.002(3) 0.021(3) 0.033(4)
Cl8 0.0352(9) 0.0236(8) 0.0392(10) 0.0102(7) 0.0232(8) 0.0139(7)
O21 0.036(3) 0.042(3) 0.020(2) 0.007(2) 0.013(2) 0.009(2)
O22 0.034(3) 0.066(4) 0.051(4) 0.003(3) 0.009(3) 0.022(3)
O23 0.057(4) 0.057(4) 0.033(3) 0.015(3) 0.028(3) 0.001(3)
O24 0.082(5) 0.035(3) 0.067(4) 0.011(3) 0.045(4) 0.022(3)
Cl9 0.0313(9) 0.0293(9) 0.0283(9) 0.0050(7) 0.0160(7) 0.0050(7)
C1 0.024(3) 0.020(3) 0.026(3) 0.010(3) 0.014(3) 0.012(3)
C2 0.028(3) 0.024(3) 0.022(3) 0.007(3) 0.013(3) 0.015(3)
C3 0.047(4) 0.022(4) 0.040(4) 0.016(3) 0.022(4) 0.022(3)
C4 0.108(8) 0.047(5) 0.058(6) 0.035(5) 0.054(6) 0.045(6)
C5 0.041(4) 0.021(4) 0.054(5) 0.016(3) 0.020(4) 0.014(3)
C6 0.044(5) 0.024(4) 0.058(5) 0.014(4) 0.012(4) 0.023(4)
C7 0.032(4) 0.023(3) 0.031(4) 0.013(3) 0.018(3) 0.013(3)
C8 0.028(3) 0.018(3) 0.022(3) 0.003(3) 0.016(3) 0.007(3)
C9 0.031(4) 0.041(4) 0.027(4) 0.014(3) 0.015(3) 0.023(3)
C10 0.049(5) 0.091(7) 0.034(4) 0.026(5) 0.020(4) 0.043(5)
C11 0.028(4) 0.051(5) 0.046(5) 0.013(4) 0.019(4) 0.021(4)
C12 0.052(5) 0.042(5) 0.064(5) 0.033(4) 0.040(4) 0.035(4)
C13 0.019(3) 0.019(3) 0.023(3) 0.007(3) 0.012(3) 0.008(3)
C14 0.017(3) 0.015(3) 0.030(3) 0.007(3) 0.011(3) 0.003(3)
C15 0.024(3) 0.032(4) 0.035(4) 0.009(3) 0.018(3) 0.017(3)
C16 0.044(5) 0.040(5) 0.046(5) 0.004(4) 0.028(4) 0.022(4)
C17 0.031(4) 0.038(4) 0.050(5) 0.015(4) 0.026(4) 0.023(3)
C18 0.033(4) 0.049(5) 0.054(5) 0.020(4) 0.030(4) 0.025(4)
C19 0.026(4) 0.022(3) 0.023(3) 0.007(3) 0.015(3) 0.008(3)
C20 0.031(4) 0.025(4) 0.027(3) 0.002(3) 0.015(3) 0.014(3)
C21 0.024(4) 0.029(4) 0.042(4) -0.001(3) 0.019(3) 0.002(3)
C22 0.036(4) 0.030(4) 0.052(5) 0.010(4) 0.021(4) 0.006(3)
C23 0.031(4) 0.040(5) 0.071(6) 0.010(4) 0.018(4) 0.013(4)
C24 0.044(5) 0.063(6) 0.071(7) -0.023(5) 0.041(5) -0.007(5)
C25 0.020(3) 0.021(3) 0.020(3) 0.005(3) 0.009(3) 0.009(3)
C26 0.026(4) 0.042(4) 0.024(3) 0.010(3) 0.016(3) 0.014(3)
C27 0.024(4) 0.055(5) 0.038(4) -0.005(4) 0.018(4) -0.009(4)
C28 0.070(8) 0.065(8) 0.106(10) -0.049(7) 0.048(8) -0.033(6)
C31 0.031(4) 0.023(4) 0.032(4) 0.004(3) 0.018(3) 0.012(3)
C32 0.039(4) 0.028(4) 0.025(4) 0.012(3) 0.013(3) 0.018(3)
C33 0.076(6) 0.038(5) 0.030(4) 0.001(4) 0.012(4) 0.039(5)
C35 0.047(7) 0.060(8) 0.219(18) -0.085(10) -0.040(9) 0.030(6)
C36 0.073(6) 0.025(4) 0.057(5) 0.010(4) 0.028(5) 0.030(4)
C37 0.030(4) 0.030(4) 0.027(3) 0.015(3) 0.017(3) 0.017(3)
C38 0.030(4) 0.018(3) 0.023(3) 0.006(3) 0.016(3) 0.008(3)
C39 0.041(4) 0.023(4) 0.036(4) 0.017(3) 0.026(3) 0.012(3)
C40 0.032(4) 0.035(4) 0.054(5) 0.020(4) 0.025(4) 0.006(4)
C41 0.054(5) 0.032(4) 0.048(5) 0.024(4) 0.029(4) 0.015(4)
C42 0.069(6) 0.044(5) 0.056(5) 0.021(4) 0.051(5) 0.022(5)
C43 0.020(3) 0.023(3) 0.024(3) 0.006(3) 0.012(3) 0.008(3)
C44 0.024(3) 0.023(3) 0.022(3) 0.008(3) 0.012(3) 0.008(3)
C45 0.044(4) 0.035(4) 0.027(4) 0.011(3) 0.019(3) 0.018(4)
C46 0.067(6) 0.045(5) 0.026(4) 0.019(3) 0.029(4) 0.027(4)
C47 0.044(5) 0.058(5) 0.022(4) 0.010(4) 0.009(4) 0.020(4)
C48 0.059(5) 0.039(4) 0.027(4) 0.013(3) 0.030(4) 0.021(4)
C49 0.028(4) 0.027(4) 0.023(3) 0.008(3) 0.014(3) 0.012(3)
C50 0.026(4) 0.028(4) 0.026(4) 0.006(3) 0.007(3) 0.012(3)
C51 0.057(5) 0.054(5) 0.034(4) -0.003(4) 0.016(4) 0.034(5)
C52 0.097(9) 0.101(9) 0.054(6) -0.010(6) 0.010(6) 0.080(8)
C53 0.064(6) 0.048(5) 0.032(5) -0.005(4) 0.010(4) 0.025(5)
C54 0.068(7) 0.106(9) 0.046(6) -0.006(6) 0.039(5) 0.022(7)
C57B 0.017(7) 0.027(8) 0.023(7) 0.001(6) 0.005(6) 0.004(6)
C58B 0.018(7) 0.042(9) 0.038(9) 0.011(7) 0.005(7) -0.006(7)
C55 0.026(4) 0.034(4) 0.026(3) 0.011(3) 0.016(3) 0.015(3)
C56 0.033(4) 0.064(5) 0.022(4) -0.004(3) 0.011(3) 0.030(4)
C58 0.032(8) 0.042(9) 0.018(7) 0.009(6) 0.003(6) 0.015(7)
C57 0.022(7) 0.023(7) 0.025(7) 0.010(6) 0.011(6) 0.009(6)
C59 0.028(4) 0.050(5) 0.046(5) 0.014(4) 0.014(4) 0.022(4)
C60 0.030(4) 0.036(4) 0.033(4) 0.001(3) 0.004(3) 0.012(3)
C61 0.110(13) 0.141(15) 0.161(17) 0.043(13) 0.073(13) 0.086(12)
C62 0.114(12) 0.118(13) 0.078(9) -0.019(9) -0.002(9) 0.079(11)

loop_
_atom_type_symbol
_atom_type_description
_atom_type_scat_dispersion_real
_atom_type_scat_dispersion_imag
_atom_type_scat_source
Ag Ag -0.8971 1.1015 'International Tables Vol C Tables 4.2.6.8 and 6.1.1.4'
Cl Cl 0.1484 0.1585 'International Tables Vol C Tables 4.2.6.8 and 6.1.1.4'
O O 0.0106 0.0060 'International Tables Vol C Tables 4.2.6.8 and 6.1.1.4'
C C 0.0033 0.0016 'International Tables Vol C Tables 4.2.6.8 and 6.1.1.4'
H H 0.0000 0.0000 'International Tables Vol C Tables 4.2.6.8 and 6.1.1.4'

loop_
_geom_angle_atom_site_label_1
_geom_angle_atom_site_label_2
_geom_angle_atom_site_label_3
_geom_angle
_geom_angle_site_symmetry_1
_geom_angle_site_symmetry_3
C1 Ag1 Cl3 121.81(17) . 2_666
C1 Ag1 Cl1 128.83(17) . .
Cl3 Ag1 Cl1 92.56(5) 2_666 .
C1 Ag1 Cl2 121.03(17) . .
Cl3 Ag1 Cl2 90.29(5) 2_666 .
Cl1 Ag1 Cl2 92.38(5) . .
C1 Ag1 Ag6 49.85(17) . .
Cl3 Ag1 Ag6 124.36(4) 2_666 .
Cl1 Ag1 Ag6 80.05(4) . .
Cl2 Ag1 Ag6 144.57(4) . .
C1 Ag1 Ag7 49.23(16) . .
Cl3 Ag1 Ag7 142.74(4) 2_666 .
Cl1 Ag1 Ag7 121.40(4) . .
Cl2 Ag1 Ag7 74.69(4) . .
Ag6 Ag1 Ag7 79.95(2) . .
C1 Ag1 Ag5 48.92(17) . .
Cl3 Ag1 Ag5 74.14(4) 2_666 .
Cl1 Ag1 Ag5 148.94(4) . .
Cl2 Ag1 Ag5 115.13(4) . .
Ag6 Ag1 Ag5 84.61(2) . .
Ag7 Ag1 Ag5 81.68(2) . .
C13 Ag2 Cl3 122.44(17) . .
C13 Ag2 Cl1 123.64(17) . .
Cl3 Ag2 Cl1 93.51(5) . .
C13 Ag2 Cl2 123.59(17) . .
Cl3 Ag2 Cl2 91.94(5) . .
Cl1 Ag2 Cl2 93.06(5) . .
C13 Ag2 Ag9 49.84(16) . .
Cl3 Ag2 Ag9 150.50(4) . .
Cl1 Ag2 Ag9 114.33(4) . .
Cl2 Ag2 Ag9 77.66(4) . .
C13 Ag2 Ag19 49.31(16) . .
Cl3 Ag2 Ag19 113.43(4) . .
Cl1 Ag2 Ag19 78.21(4) . .
Cl2 Ag2 Ag19 153.42(4) . .
Ag9 Ag2 Ag19 83.15(2) . .
C13 Ag2 Ag14 48.84(16) . .
Cl3 Ag2 Ag14 76.91(4) . .
Cl1 Ag2 Ag14 151.31(4) . .
Cl2 Ag2 Ag14 113.98(4) . .
Ag9 Ag2 Ag14 82.24(2) . .
Ag19 Ag2 Ag14 80.977(19) . .
C25 Ag3 Cl2 131.35(17) . .
C25 Ag3 Cl3 129.96(17) . .
Cl2 Ag3 Cl3 92.54(5) . .
C25 Ag3 Cl1 111.47(17) . 2_666
Cl2 Ag3 Cl1 87.94(5) . 2_666
Cl3 Ag3 Cl1 89.39(5) . 2_666
C25 Ag3 Ag10 49.67(16) . .
Cl2 Ag3 Ag10 82.09(4) . .
Cl3 Ag3 Ag10 159.88(4) . .
Cl1 Ag3 Ag10 109.67(4) 2_666 .
C25 Ag3 Ag12 49.80(16) . .
Cl2 Ag3 Ag12 129.93(4) . .
Cl3 Ag3 Ag12 85.44(4) . .
Cl1 Ag3 Ag12 141.91(4) 2_666 .
Ag10 Ag3 Ag12 83.30(2) . .
C25 Ag3 Ag11 48.02(16) . .
Cl2 Ag3 Ag11 140.59(4) . .
Cl3 Ag3 Ag11 114.89(4) . .
Cl1 Ag3 Ag11 65.89(3) 2_666 .
Ag10 Ag3 Ag11 80.03(2) . .
Ag12 Ag3 Ag11 82.28(2) . .
C43 Ag4 Cl2 123.84(17) . 2_666
C43 Ag4 Cl1 127.66(17) . .
Cl2 Ag4 Cl1 91.03(5) 2_666 .
C43 Ag4 Cl3 123.95(16) . .
Cl2 Ag4 Cl3 89.11(5) 2_666 .
Cl1 Ag4 Cl3 90.15(5) . .
C43 Ag4 Ag17 49.78(17) . .
Cl2 Ag4 Ag17 148.10(4) 2_666 .
Cl1 Ag4 Ag17 79.51(4) . .
Cl3 Ag4 Ag17 121.00(4) . .
C43 Ag4 Ag15 48.79(16) . .
Cl2 Ag4 Ag15 120.13(4) 2_666 .
Cl1 Ag4 Ag15 145.08(4) . .
Cl3 Ag4 Ag15 76.10(4) . .
Ag17 Ag4 Ag15 80.53(2) . .
C43 Ag4 Ag16 49.31(16) . .
Cl2 Ag4 Ag16 76.35(4) 2_666 .
Cl1 Ag4 Ag16 123.67(4) . .
Cl3 Ag4 Ag16 142.73(4) . .
Ag17 Ag4 Ag16 83.71(2) . .
Ag15 Ag4 Ag16 81.92(2) . .
C37 Ag5 C1 179.4(3) 2_666 .
C37 Ag5 C2 152.5(2) 2_666 .
C1 Ag5 C2 27.9(2) . .
C37 Ag5 Ag15 46.30(18) 2_666 2_666
C1 Ag5 Ag15 133.16(16) . 2_666
C2 Ag5 Ag15 146.48(14) . 2_666
C37 Ag5 Ag1 132.81(17) 2_666 .
C1 Ag5 Ag1 46.74(15) . .
C2 Ag5 Ag1 74.61(14) . .
Ag15 Ag5 Ag1 98.39(2) 2_666 .
C37 Ag5 Ag13 41.19(17) 2_666 2_666
C1 Ag5 Ag13 138.75(16) . 2_666
C2 Ag5 Ag13 148.32(14) . 2_666
Ag15 Ag5 Ag13 64.826(18) 2_666 2_666
Ag1 Ag5 Ag13 101.22(2) . 2_666
C31 Ag6 C1 174.7(2) 2_666 .
C31 Ag6 C2 155.7(2) 2_666 .
C1 Ag6 C2 27.4(2) . .
C31 Ag6 Ag11 46.87(18) 2_666 2_666
C1 Ag6 Ag11 127.84(16) . 2_666
C2 Ag6 Ag11 142.20(14) . 2_666
C31 Ag6 Ag1 128.28(18) 2_666 .
C1 Ag6 Ag1 47.87(15) . .
C2 Ag6 Ag1 75.20(14) . .
Ag11 Ag6 Ag1 88.84(2) 2_666 .
C7 Ag7 C1 171.0(2) . .
C7 Ag7 Ag9 47.01(18) . .
C1 Ag7 Ag9 129.20(16) . .
C7 Ag7 Ag1 134.80(18) . .
C1 Ag7 Ag1 47.88(16) . .
Ag9 Ag7 Ag1 92.92(2) . .
C7 Ag7 Ag8 41.98(19) . .
C1 Ag7 Ag8 146.93(16) . .
Ag9 Ag7 Ag8 66.13(2) . .
Ag1 Ag7 Ag8 110.20(2) . .
C55 Ag8 C7 174.3(2) 2_666 .
C55 Ag8 C8 152.8(2) 2_666 .
C7 Ag8 C8 28.7(2) . .
C55 Ag8 C56 25.1(2) 2_666 2_666
C7 Ag8 C56 158.4(2) . 2_666
C8 Ag8 C56 130.1(2) . 2_666
C55 Ag8 Ag16 41.55(17) 2_666 2_666
C7 Ag8 Ag16 133.19(18) . 2_666
C8 Ag8 Ag16 146.35(14) . 2_666
C56 Ag8 Ag16 65.18(15) 2_666 2_666
C55 Ag8 Ag7 135.40(17) 2_666 .
C7 Ag8 Ag7 39.40(18) . .
C8 Ag8 Ag7 62.54(14) . .
C56 Ag8 Ag7 156.38(17) 2_666 .
Ag16 Ag8 Ag7 93.85(2) 2_666 .
C7 Ag9 C13 170.6(2) . .
C7 Ag9 Ag2 135.02(19) . .
C13 Ag9 Ag2 47.60(16) . .
C7 Ag9 Ag7 46.80(19) . .
C13 Ag9 Ag7 141.09(16) . .
Ag2 Ag9 Ag7 98.08(2) . .
C55 Ag10 C25 172.9(2) 2_666 .
C55 Ag10 Ag3 130.43(18) 2_666 .
C25 Ag10 Ag3 47.78(16) . .
C55 Ag10 Ag16 45.52(17) 2_666 2_666
C25 Ag10 Ag16 138.68(16) . 2_666
Ag3 Ag10 Ag16 98.93(2) . 2_666
C31 Ag11 C25 168.2(2) . .
C31 Ag11 C26 139.9(3) . .
C25 Ag11 C26 28.7(2) . .
C31 Ag11 Ag6 47.32(19) . 2_666
C25 Ag11 Ag6 136.47(16) . 2_666
C26 Ag11 Ag6 143.35(16) . 2_666
C31 Ag11 Ag3 144.84(19) . .
C25 Ag11 Ag3 45.97(16) . .
C26 Ag11 Ag3 74.62(17) . .
Ag6 Ag11 Ag3 103.18(2) 2_666 .
C31 Ag11 Ag18 43.67(19) . 2_666
C25 Ag11 Ag18 144.71(16) . 2_666
C26 Ag11 Ag18 145.51(15) . 2_666
Ag6 Ag11 Ag18 69.31(2) 2_666 2_666
Ag3 Ag11 Ag18 115.47(2) . 2_666
C19 Ag12 C25 167.3(2) . .
C19 Ag12 C20 27.2(2) . .
C25 Ag12 C20 160.5(2) . .
C19 Ag12 C26 163.4(2) . .
C25 Ag12 C26 26.8(2) . .
C20 Ag12 C26 136.2(2) . .
C19 Ag12 Ag3 121.94(17) . .
C25 Ag12 Ag3 47.26(16) . .
C20 Ag12 Ag3 148.20(15) . .
C26 Ag12 Ag3 73.91(15) . .
C19 Ag12 Ag14 41.75(17) . .
C25 Ag12 Ag14 125.52(16) . .
C20 Ag12 Ag14 64.64(15) . .
C26 Ag12 Ag14 147.79(16) . .
Ag3 Ag12 Ag14 83.85(2) . .
C19 Ag12 Ag13 41.21(17) . .
C25 Ag12 Ag13 136.77(16) . .
C20 Ag12 Ag13 62.54(15) . .
C26 Ag12 Ag13 150.09(16) . .
Ag3 Ag12 Ag13 96.01(2) . .
Ag14 Ag12 Ag13 53.583(17) . .
C19 Ag13 C37 165.5(2) . .
C19 Ag13 C38 137.4(2) . .
C37 Ag13 C38 29.1(2) . .
C19 Ag13 Ag14 47.18(17) . .
C37 Ag13 Ag14 146.60(17) . .
C38 Ag13 Ag14 155.31(15) . .
C19 Ag13 Ag12 42.13(17) . .
C37 Ag13 Ag12 138.68(17) . .
C38 Ag13 Ag12 140.62(14) . .
Ag14 Ag13 Ag12 62.359(18) . .
C19 Ag13 Ag5 142.68(17) . 2_666
C37 Ag13 Ag5 38.96(17) . 2_666
C38 Ag13 Ag5 61.69(15) . 2_666
Ag14 Ag13 Ag5 133.24(2) . 2_666
Ag12 Ag13 Ag5 101.29(2) . 2_666
C19 Ag14 C13 177.0(2) . .
C19 Ag14 C14 150.3(2) . .
C13 Ag14 C14 26.7(2) . .
C19 Ag14 Ag13 47.61(18) . .
C13 Ag14 Ag13 134.04(16) . .
C14 Ag14 Ag13 140.72(14) . .
C19 Ag14 Ag2 136.86(18) . .
C13 Ag14 Ag2 46.15(15) . .
C14 Ag14 Ag2 72.86(13) . .
Ag13 Ag14 Ag2 102.09(2) . .
C19 Ag14 Ag12 43.06(17) . .
C13 Ag14 Ag12 139.18(16) . .
C14 Ag14 Ag12 154.68(14) . .
Ag13 Ag14 Ag12 64.057(19) . .
Ag2 Ag14 Ag12 100.19(2) . .
C37 Ag15 C43 177.9(2) . .
C37 Ag15 C44 152.2(2) . .
C43 Ag15 C44 28.2(2) . .
C37 Ag15 Ag5 47.32(18) . 2_666
C43 Ag15 Ag5 130.84(16) . 2_666
C44 Ag15 Ag5 143.64(15) . 2_666
C37 Ag15 Ag4 131.63(17) . .
C43 Ag15 Ag4 47.95(16) . .
C44 Ag15 Ag4 76.17(14) . .
Ag5 Ag15 Ag4 95.12(2) 2_666 .
C55 Ag16 C43 166.3(2) . .
C55 Ag16 Ag4 133.44(18) . .
C43 Ag16 Ag4 47.78(16) . .
C55 Ag16 Ag10 47.55(18) . 2_666
C43 Ag16 Ag10 123.51(17) . 2_666
Ag4 Ag16 Ag10 91.42(2) . 2_666
C55 Ag16 Ag8 43.42(18) . 2_666
C43 Ag16 Ag8 149.00(16) . 2_666
Ag4 Ag16 Ag8 109.00(2) . 2_666
Ag10 Ag16 Ag8 68.701(19) 2_666 2_666
C49 Ag17 C43 168.5(2) . .
C49 Ag17 Ag4 133.26(17) . .
C43 Ag17 Ag4 48.11(16) . .
C49 Ag17 Ag19 46.56(17) . .
C43 Ag17 Ag19 126.71(16) . .
Ag4 Ag17 Ag19 91.64(2) . .
C49 Ag17 Ag18 41.98(18) . .
C43 Ag17 Ag18 147.88(16) . .
Ag4 Ag17 Ag18 105.85(2) . .
Ag19 Ag17 Ag18 61.563(18) . .
C49 Ag18 C31 176.0(3) . 2_666
C49 Ag18 C32 151.0(2) . 2_666
C31 Ag18 C32 27.8(2) 2_666 2_666
C49 Ag18 Ag19 42.44(17) . .
C31 Ag18 Ag19 141.04(18) 2_666 .
C32 Ag18 Ag19 153.54(16) 2_666 .
C49 Ag18 Ag11 137.02(18) . 2_666
C31 Ag18 Ag11 41.29(17) 2_666 2_666
C32 Ag18 Ag11 64.82(17) 2_666 2_666
Ag19 Ag18 Ag11 122.62(3) . 2_666
C49 Ag18 Ag17 41.01(18) . .
C31 Ag18 Ag17 137.19(18) 2_666 .
C32 Ag18 Ag17 151.02(16) 2_666 .
Ag19 Ag18 Ag17 54.966(17) . .
Ag11 Ag18 Ag17 96.03(2) 2_666 .
C49 Ag19 C13 172.5(2) . .
C49 Ag19 C14 148.4(2) . .
C13 Ag19 C14 27.8(2) . .
C49 Ag19 Ag17 46.18(18) . .
C13 Ag19 Ag17 140.37(16) . .
C14 Ag19 Ag17 157.83(14) . .
C49 Ag19 Ag2 136.48(18) . .
C13 Ag19 Ag2 46.17(15) . .
C14 Ag19 Ag2 74.00(15) . .
Ag17 Ag19 Ag2 98.91(2) . .
C49 Ag19 Ag18 43.13(18) . .
C13 Ag19 Ag18 132.34(15) . .
C14 Ag19 Ag18 138.25(14) . .
Ag17 Ag19 Ag18 63.471(19) . .
Ag2 Ag19 Ag18 103.53(2) . .
Ag2 Cl1 Ag4 83.63(4) . .
Ag2 Cl1 Ag1 82.86(5) . .
Ag4 Cl1 Ag1 139.96(6) . .
Ag2 Cl1 Ag3 136.75(6) . 2_666
Ag4 Cl1 Ag3 82.67(4) . 2_666
Ag1 Cl1 Ag3 81.86(4) . 2_666
Ag3 Cl2 Ag4 86.10(5) . 2_666
Ag3 Cl2 Ag2 80.68(4) . .
Ag4 Cl2 Ag2 139.71(6) 2_666 .
Ag3 Cl2 Ag1 140.57(6) . .
Ag4 Cl2 Ag1 85.58(5) 2_666 .
Ag2 Cl2 Ag1 81.16(4) . .
Ag2 Cl3 Ag3 81.61(5) . .
Ag2 Cl3 Ag1 137.86(6) . 2_666
Ag3 Cl3 Ag1 84.94(5) . 2_666
Ag2 Cl3 Ag4 81.79(4) . .
Ag3 Cl3 Ag4 141.05(6) . .
Ag1 Cl3 Ag4 84.20(5) 2_666 .
O4 Cl4 O3 110.8(4) . .
O4 Cl4 O2 109.8(4) . .
O3 Cl4 O2 110.7(3) . .
O4 Cl4 O1 107.7(3) . .
O3 Cl4 O1 109.0(3) . .
O2 Cl4 O1 108.8(3) . .
O7 Cl5 O6 114.5(4) . .
O7 Cl5 O8 107.3(5) . .
O6 Cl5 O8 109.5(4) . .
O7 Cl5 O5 109.1(4) . .
O6 Cl5 O5 109.0(4) . .
O8 Cl5 O5 107.2(3) . .
O12 Cl6 O10 111.9(4) . .
O12 Cl6 O11 110.1(3) . .
O10 Cl6 O11 110.0(4) . .
O12 Cl6 O9 108.4(3) . .
O10 Cl6 O9 108.1(3) . .
O11 Cl6 O9 108.2(3) . .
O15 Cl7 O16 112.4(4) . .
O15 Cl7 O14 108.8(5) . .
O16 Cl7 O14 110.0(4) . .
O15 Cl7 O13 108.2(4) . .
O16 Cl7 O13 109.1(3) . .
O14 Cl7 O13 108.3(4) . .
O20 Cl8 O17 111.2(4) . .
O20 Cl8 O18 110.3(4) . .
O17 Cl8 O18 110.1(4) . .
O20 Cl8 O19 109.7(4) . .
O17 Cl8 O19 108.9(3) . .
O18 Cl8 O19 106.6(3) . .
O22 Cl9 O24 111.7(4) . .
O22 Cl9 O23 111.0(4) . .
O24 Cl9 O23 109.8(4) . .
O22 Cl9 O21 107.8(4) . .
O24 Cl9 O21 108.4(4) . .
O23 Cl9 O21 108.0(3) . .
C62 O25 C63 113.1(14) . .
C2 C1 Ag1 174.5(5) . .
C2 C1 Ag7 102.6(5) . .
Ag1 C1 Ag7 82.9(2) . .
C2 C1 Ag6 95.4(5) . .
Ag1 C1 Ag6 82.3(2) . .
Ag7 C1 Ag6 113.7(3) . .
C2 C1 Ag5 92.9(5) . .
Ag1 C1 Ag5 84.3(2) . .
Ag7 C1 Ag5 118.7(3) . .
Ag6 C1 Ag5 123.4(3) . .
C1 C2 C3 175.6(7) . .
C1 C2 Ag5 59.2(4) . .
C3 C2 Ag5 124.5(5) . .
C1 C2 Ag6 57.2(4) . .
C3 C2 Ag6 122.7(4) . .
Ag5 C2 Ag6 97.2(2) . .
C2 C3 C5 109.6(6) . .
C2 C3 C4 109.4(6) . .
C5 C3 C4 111.2(7) . .
C2 C3 C6 106.6(6) . .
C5 C3 C6 110.4(6) . .
C4 C3 C6 109.6(7) . .
C3 C4 H4A 109.5 . .
C3 C4 H4B 109.5 . .
H4A C4 H4B 109.5 . .
C3 C4 H4C 109.5 . .
H4A C4 H4C 109.5 . .
H4B C4 H4C 109.5 . .
C3 C5 H5A 109.5 . .
C3 C5 H5B 109.5 . .
H5A C5 H5B 109.5 . .
C3 C5 H5C 109.5 . .
H5A C5 H5C 109.5 . .
H5B C5 H5C 109.5 . .
C3 C6 H6A 109.5 . .
C3 C6 H6B 109.5 . .
H6A C6 H6B 109.5 . .
C3 C6 H6C 109.5 . .
H6A C6 H6C 109.5 . .
H6B C6 H6C 109.5 . .
C8 C7 Ag7 134.5(5) . .
C8 C7 Ag9 134.8(6) . .
Ag7 C7 Ag9 86.2(3) . .
C8 C7 Ag8 91.2(5) . .
Ag7 C7 Ag8 98.6(3) . .
Ag9 C7 Ag8 102.5(3) . .
C7 C8 C9 170.9(7) . .
C7 C8 Ag8 60.1(4) . .
C9 C8 Ag8 128.9(4) . .
C8 C9 C10 109.3(6) . .
C8 C9 C12 106.8(6) . .
C10 C9 C12 110.3(7) . .
C8 C9 C11 109.1(6) . .
C10 C9 C11 110.1(6) . .
C12 C9 C11 111.1(6) . .
C9 C10 H10A 109.5 . .
C9 C10 H10B 109.5 . .
H10A C10 H10B 109.5 . .
C9 C10 H10C 109.5 . .
H10A C10 H10C 109.5 . .
H10B C10 H10C 109.5 . .
C9 C11 H11A 109.5 . .
C9 C11 H11B 109.5 . .
H11A C11 H11B 109.5 . .
C9 C11 H11C 109.5 . .
H11A C11 H11C 109.5 . .
H11B C11 H11C 109.5 . .
C9 C12 H12A 109.5 . .
C9 C12 H12B 109.5 . .
H12A C12 H12B 109.5 . .
C9 C12 H12C 109.5 . .
H12A C12 H12C 109.5 . .
H12B C12 H12C 109.5 . .
C14 C13 Ag2 176.2(5) . .
C14 C13 Ag9 99.4(5) . .
Ag2 C13 Ag9 82.6(2) . .
C14 C13 Ag14 96.8(4) . .
Ag2 C13 Ag14 85.0(2) . .
Ag9 C13 Ag14 119.1(3) . .
C14 C13 Ag19 91.7(4) . .
Ag2 C13 Ag19 84.5(2) . .
Ag9 C13 Ag19 120.0(3) . .
Ag14 C13 Ag19 117.7(3) . .
C13 C14 C15 176.7(7) . .
C13 C14 Ag19 60.5(4) . .
C15 C14 Ag19 122.7(4) . .
C13 C14 Ag14 56.5(4) . .
C15 C14 Ag14 122.6(4) . .
Ag19 C14 Ag14 94.0(2) . .
C14 C15 C18 108.8(6) . .
C14 C15 C16 110.3(6) . .
C18 C15 C16 111.0(6) . .
C14 C15 C17 106.0(5) . .
C18 C15 C17 110.8(6) . .
C16 C15 C17 109.8(6) . .
C15 C16 H16A 109.5 . .
C15 C16 H16B 109.5 . .
H16A C16 H16B 109.5 . .
C15 C16 H16C 109.5 . .
H16A C16 H16C 109.5 . .
H16B C16 H16C 109.5 . .
C15 C17 H17A 109.5 . .
C15 C17 H17B 109.5 . .
H17A C17 H17B 109.5 . .
C15 C17 H17C 109.5 . .
H17A C17 H17C 109.5 . .
H17B C17 H17C 109.5 . .
C15 C18 H18A 109.5 . .
C15 C18 H18B 109.5 . .
H18A C18 H18B 109.5 . .
C15 C18 H18C 109.5 . .
H18A C18 H18C 109.5 . .
H18B C18 H18C 109.5 . .
C20 C19 Ag14 139.2(6) . .
C20 C19 Ag13 132.2(6) . .
Ag14 C19 Ag13 85.2(2) . .
C20 C19 Ag12 95.6(5) . .
Ag14 C19 Ag12 95.2(2) . .
Ag13 C19 Ag12 96.7(3) . .
C19 C20 C21 173.8(7) . .
C19 C20 Ag12 57.2(4) . .
C21 C20 Ag12 129.0(4) . .
C20 C21 C22 109.5(6) . .
C20 C21 C24 107.3(6) . .
C22 C21 C24 111.3(7) . .
C20 C21 C23 109.5(6) . .
C22 C21 C23 109.6(6) . .
C24 C21 C23 109.6(8) . .
C21 C22 H22A 109.5 . .
C21 C22 H22B 109.5 . .
H22A C22 H22B 109.5 . .
C21 C22 H22C 109.5 . .
H22A C22 H22C 109.5 . .
H22B C22 H22C 109.5 . .
C21 C23 H23A 109.5 . .
C21 C23 H23B 109.5 . .
H23A C23 H23B 109.5 . .
C21 C23 H23C 109.5 . .
H23A C23 H23C 109.5 . .
H23B C23 H23C 109.5 . .
C21 C24 H24A 109.5 . .
C21 C24 H24B 109.5 . .
H24A C24 H24B 109.5 . .
C21 C24 H24C 109.5 . .
H24A C24 H24C 109.5 . .
H24B C24 H24C 109.5 . .
C26 C25 Ag3 173.8(6) . .
C26 C25 Ag10 103.0(5) . .
Ag3 C25 Ag10 82.5(2) . .
C26 C25 Ag11 88.9(5) . .
Ag3 C25 Ag11 86.0(2) . .
Ag10 C25 Ag11 116.4(3) . .
C26 C25 Ag12 96.5(5) . .
Ag3 C25 Ag12 82.9(2) . .
Ag10 C25 Ag12 119.5(3) . .
Ag11 C25 Ag12 120.7(3) . .
C25 C26 C27 176.6(8) . .
C25 C26 Ag11 62.4(4) . .
C27 C26 Ag11 120.7(6) . .
C25 C26 Ag12 56.7(4) . .
C27 C26 Ag12 122.9(5) . .
Ag11 C26 Ag12 97.1(2) . .
C28 C27 C30A 132.1(10) . .
C28 C27 C26 113.2(7) . .
C30A C27 C26 111.4(9) . .
C28 C27 C29 92.5(12) . .
C30A C27 C29 90.5(11) . .
C26 C27 C29 106.8(10) . .
C28 C27 C30B 88.4(11) . .
C30A C27 C30B 68.1(10) . .
C26 C27 C30B 99.3(9) . .
C29 C27 C30B 151.1(12) . .
C27 C28 H28A 109.5 . .
C27 C28 H28B 109.5 . .
H28A C28 H28B 109.5 . .
C27 C28 H28C 109.5 . .
H28A C28 H28C 109.5 . .
H28B C28 H28C 109.5 . .
C27 C29 H29A 109.5 . .
C27 C29 H29B 109.5 . .
H29A C29 H29B 109.5 . .
C27 C29 H29C 109.5 . .
H29A C29 H29C 109.5 . .
H29B C29 H29C 109.5 . .
C27 C30A H30A 109.5 . .
C27 C30A H30B 109.5 . .
H30A C30A H30B 109.5 . .
C27 C30A H30C 109.5 . .
H30A C30A H30C 109.5 . .
H30B C30A H30C 109.5 . .
C27 C30B H30D 109.5 . .
C27 C30B H30E 109.5 . .
H30D C30B H30E 109.5 . .
C27 C30B H30F 109.5 . .
H30D C30B H30F 109.5 . .
H30E C30B H30F 109.5 . .
C32 C31 Ag11 140.5(6) . .
C32 C31 Ag6 128.8(6) . 2_666
Ag11 C31 Ag6 85.8(2) . 2_666
C32 C31 Ag18 92.6(5) . 2_666
Ag11 C31 Ag18 95.0(3) . 2_666
Ag6 C31 Ag18 105.9(3) 2_666 2_666
C31 C32 C33 173.0(9) . .
C31 C32 Ag18 59.6(4) . 2_666
C33 C32 Ag18 127.2(6) . 2_666
C35 C33 C32 109.0(8) . .
C35 C33 C36 111.0(10) . .
C32 C33 C36 108.2(6) . .
C35 C33 C34 115.0(11) . .
C32 C33 C34 107.8(9) . .
C36 C33 C34 105.6(9) . .
C33 C34 H34A 109.5 . .
C33 C34 H34B 109.5 . .
H34A C34 H34B 109.5 . .
C33 C34 H34C 109.5 . .
H34A C34 H34C 109.5 . .
H34B C34 H34C 109.5 . .
C33 C35 H35A 109.5 . .
C33 C35 H35B 109.5 . .
H35A C35 H35B 109.5 . .
C33 C35 H35C 109.5 . .
H35A C35 H35C 109.5 . .
H35B C35 H35C 109.5 . .
C33 C36 H36A 109.5 . .
C33 C36 H36B 109.5 . .
H36A C36 H36B 109.5 . .
C33 C36 H36C 109.5 . .
H36A C36 H36C 109.5 . .
H36B C36 H36C 109.5 . .
C38 C37 Ag15 139.3(6) . .
C38 C37 Ag5 132.1(6) . 2_666
Ag15 C37 Ag5 86.4(2) . 2_666
C38 C37 Ag13 86.0(5) . .
Ag15 C37 Ag13 101.9(3) . .
Ag5 C37 Ag13 99.8(3) 2_666 .
C37 C38 C39 172.1(7) . .
C37 C38 Ag13 64.9(4) . .
C39 C38 Ag13 122.9(5) . .
C38 C39 C42 108.8(6) . .
C38 C39 C41 106.0(6) . .
C42 C39 C41 111.1(7) . .
C38 C39 C40 109.0(6) . .
C42 C39 C40 110.5(7) . .
C41 C39 C40 111.4(6) . .
C39 C40 H40A 109.5 . .
C39 C40 H40B 109.5 . .
H40A C40 H40B 109.5 . .
C39 C40 H40C 109.5 . .
H40A C40 H40C 109.5 . .
H40B C40 H40C 109.5 . .
C39 C41 H41A 109.5 . .
C39 C41 H41B 109.5 . .
H41A C41 H41B 109.5 . .
C39 C41 H41C 109.5 . .
H41A C41 H41C 109.5 . .
H41B C41 H41C 109.5 . .
C39 C42 H42A 109.5 . .
C39 C42 H42B 109.5 . .
H42A C42 H42B 109.5 . .
C39 C42 H42C 109.5 . .
H42A C42 H42C 109.5 . .
H42B C42 H42C 109.5 . .
C44 C43 Ag4 176.1(6) . .
C44 C43 Ag15 93.1(5) . .
Ag4 C43 Ag15 83.3(2) . .
C44 C43 Ag16 100.2(5) . .
Ag4 C43 Ag16 82.9(2) . .
Ag15 C43 Ag16 119.0(3) . .
C44 C43 Ag17 98.2(5) . .
Ag4 C43 Ag17 82.1(2) . .
Ag15 C43 Ag17 115.5(3) . .
Ag16 C43 Ag17 120.8(3) . .
C43 C44 C45 178.5(7) . .
C43 C44 Ag15 58.7(4) . .
C45 C44 Ag15 122.6(5) . .
C44 C45 C48 108.7(6) . .
C44 C45 C46 109.6(6) . .
C48 C45 C46 109.7(6) . .
C44 C45 C47 108.0(6) . .
C48 C45 C47 110.3(6) . .
C46 C45 C47 110.5(7) . .
C45 C46 H46A 109.5 . .
C45 C46 H46B 109.5 . .
H46A C46 H46B 109.5 . .
C45 C46 H46C 109.5 . .
H46A C46 H46C 109.5 . .
H46B C46 H46C 109.5 . .
C45 C47 H47A 109.5 . .
C45 C47 H47B 109.5 . .
H47A C47 H47B 109.5 . .
C45 C47 H47C 109.5 . .
H47A C47 H47C 109.5 . .
H47B C47 H47C 109.5 . .
C45 C48 H48A 109.5 . .
C45 C48 H48B 109.5 . .
H48A C48 H48B 109.5 . .
C45 C48 H48C 109.5 . .
H48A C48 H48C 109.5 . .
H48B C48 H48C 109.5 . .
C50 C49 Ag17 135.5(6) . .
C50 C49 Ag19 123.0(5) . .
Ag17 C49 Ag19 87.3(2) . .
C50 C49 Ag18 110.5(5) . .
Ag17 C49 Ag18 97.0(3) . .
Ag19 C49 Ag18 94.4(3) . .
C49 C50 C51 175.3(8) . .
C50 C51 C52 109.1(7) . .
C50 C51 C53 108.3(7) . .
C52 C51 C53 110.8(8) . .
C50 C51 C54 107.8(7) . .
C52 C51 C54 111.7(9) . .
C53 C51 C54 109.1(8) . .
C51 C52 H52A 109.5 . .
C51 C52 H52B 109.5 . .
H52A C52 H52B 109.5 . .
C51 C52 H52C 109.5 . .
H52A C52 H52C 109.5 . .
H52B C52 H52C 109.5 . .
C51 C53 H53A 109.5 . .
C51 C53 H53B 109.5 . .
H53A C53 H53B 109.5 . .
C51 C53 H53C 109.5 . .
H53A C53 H53C 109.5 . .
H53B C53 H53C 109.5 . .
C51 C54 H54A 109.5 . .
C51 C54 H54B 109.5 . .
H54A C54 H54B 109.5 . .
C51 C54 H54C 109.5 . .
H54A C54 H54C 109.5 . .
H54B C54 H54C 109.5 . .
C57 C57B C60 74.3(12) . .
C57 C57B C58B 172.0(16) . .
C60 C57B C58B 105.0(11) . .
C57 C57B C59 65.6(11) . .
C60 C57B C59 114.8(10) . .
C58B C57B C59 108.2(12) . .
C57 C57B C56 69.7(11) . .
C60 C57B C56 107.0(10) . .
C58B C57B C56 117.7(11) . .
C59 C57B C56 104.6(9) . .
C57 C57B H59C 101.9 . .
C60 C57B H59C 130.7 . .
C58B C57B H59C 72.3 . .
C59 C57B H59C 36.3 . .
C56 C57B H59C 117.8 . .
C57 C57B H60C 113.5 . .
C60 C57B H60C 39.2 . .
C58B C57B H60C 66.4 . .
C59 C57B H60C 133.1 . .
C56 C57B H60C 119.3 . .
H59C C57B H60C 120.0 . .
C56 C55 Ag16 151.2(6) . .
C56 C55 Ag10 110.3(6) . 2_666
Ag16 C55 Ag10 86.9(2) . 2_666
C56 C55 Ag8 102.3(5) . 2_666
Ag16 C55 Ag8 95.0(3) . 2_666
Ag10 C55 Ag8 104.7(3) 2_666 2_666
C55 C56 C57 157.0(10) . .
C55 C56 C57B 162.0(10) . .
C57 C56 C57B 38.8(7) . .
C55 C56 Ag8 52.7(4) . 2_666
C57 C56 Ag8 123.7(7) . 2_666
C57B C56 Ag8 136.9(6) . 2_666
C57 C58 C58 156.0(14) . 2_565
C57 C58 H58A 109.3 . .
C58 C58 H58A 60.5 2_565 .
C57 C58 H58B 109.9 . .
C58 C58 H58B 59.9 2_565 .
H58A C58 H58B 109.5 . .
C57 C58 H58C 109.2 . .
C58 C58 H58C 94.7 2_565 .
H58A C58 H58C 109.4 . .
H58B C58 H58C 109.5 . .
C57B C57 C59 74.7(12) . .
C57B C57 C60 65.2(11) . .
C59 C57 C60 114.8(10) . .
C57B C57 C58 170.0(15) . .
C59 C57 C58 109.5(11) . .
C60 C57 C58 105.0(10) . .
C57B C57 C56 71.5(11) . .
C59 C57 C56 109.8(9) . .
C60 C57 C56 103.6(9) . .
C58 C57 C56 114.2(10) . .
C57 C59 C57B 39.7(7) . .
C57 C59 H59A 109.0 . .
C57B C59 H59A 121.3 . .
C57 C59 H59B 109.8 . .
C57B C59 H59B 126.4 . .
H59A C59 H59B 109.5 . .
C57 C59 H59C 109.6 . .
C57B C59 H59C 70.0 . .
H59A C59 H59C 109.5 . .
H59B C59 H59C 109.5 . .
C57B C60 C57 40.4(7) . .
C57B C60 H60A 125.2 . .
C57 C60 H60A 109.5 . .
C57B C60 H60B 122.7 . .
C57 C60 H60B 109.2 . .
H60A C60 H60B 109.5 . .
C57B C60 H60C 69.3 . .
C57 C60 H60C 109.7 . .
H60A C60 H60C 109.5 . .
H60B C60 H60C 109.5 . .
C62 C61 H61A 109.5 . .
C62 C61 H61B 109.5 . .
H61A C61 H61B 109.5 . .
C62 C61 H61C 109.5 . .
H61A C61 H61C 109.5 . .
H61B C61 H61C 109.5 . .
O25 C62 C61 109.1(14) . .
O25 C62 H62A 109.9 . .
C61 C62 H62A 109.9 . .
O25 C62 H62B 109.9 . .
C61 C62 H62B 109.9 . .
H62A C62 H62B 108.3 . .
C64 C63 O25 113.8(19) . .
C64 C63 H63A 108.8 . .
O25 C63 H63A 108.8 . .
C64 C63 H63B 108.8 . .
O25 C63 H63B 108.8 . .
H63A C63 H63B 107.7 . .
C63 C64 H64A 109.5 . .
C63 C64 H64B 109.5 . .
H64A C64 H64B 109.5 . .
C63 C64 H64C 109.5 . .
H64A C64 H64C 109.5 . .
H64B C64 H64C 109.5 . .

loop_
_geom_bond_atom_site_label_1
_geom_bond_atom_site_label_2
_geom_bond_distance
_geom_bond_site_symmetry_2
Ag1 C1 2.178(6) .
Ag1 Cl3 2.6332(16) 2_666
Ag1 Cl1 2.6400(16) .
Ag1 Cl2 2.6895(15) .
Ag1 Ag6 2.9109(8) .
Ag1 Ag7 2.9141(8) .
Ag1 Ag5 2.9768(8) .
Ag2 C13 2.158(6) .
Ag2 Cl3 2.6103(15) .
Ag2 Cl1 2.6292(16) .
Ag2 Cl2 2.6704(16) .
Ag2 Ag9 2.8974(7) .
Ag2 Ag19 2.9774(8) .
Ag2 Ag14 2.9809(7) .
Ag3 C25 2.174(6) .
Ag3 Cl2 2.6222(16) .
Ag3 Cl3 2.6326(16) .
Ag3 Cl1 2.7842(16) 2_666
Ag3 Ag10 2.9102(8) .
Ag3 Ag12 2.9368(8) .
Ag3 Ag11 3.0159(8) .
Ag4 C43 2.194(6) .
Ag4 Cl2 2.6258(16) 2_666
Ag4 Cl1 2.6379(16) .
Ag4 Cl3 2.7513(16) .
Ag4 Ag17 2.9189(8) .
Ag4 Ag15 2.9338(7) .
Ag4 Ag16 2.9399(8) .
Ag5 C37 2.147(7) 2_666
Ag5 C1 2.255(6) .
Ag5 C2 2.622(6) .
Ag5 Ag15 2.9142(8) 2_666
Ag5 Ag13 3.3643(8) 2_666
Ag6 C31 2.141(7) 2_666
Ag6 C1 2.245(6) .
Ag6 C2 2.660(6) .
Ag6 Ag11 2.9052(8) 2_666
Ag7 C7 2.122(7) .
Ag7 C1 2.224(6) .
Ag7 Ag9 2.9039(8) .
Ag7 Ag8 3.3046(8) .
Ag8 C55 2.200(7) 2_666
Ag8 C7 2.236(7) .
Ag8 C8 2.578(6) .
Ag8 C56 2.702(7) 2_666
Ag8 Ag16 3.1881(8) 2_666
Ag9 C7 2.129(7) .
Ag9 C13 2.233(6) .
Ag10 C55 2.195(7) 2_666
Ag10 C25 2.238(6) .
Ag10 Ag16 2.9712(8) 2_666
Ag11 C31 2.126(7) .
Ag11 C25 2.247(6) .
Ag11 C26 2.536(7) .
Ag11 Ag6 2.9051(8) 2_666
Ag11 Ag18 3.2095(9) 2_666
Ag12 C19 2.200(6) .
Ag12 C25 2.260(6) .
Ag12 C20 2.605(7) .
Ag12 C26 2.687(7) .
Ag12 Ag14 3.2089(8) .
Ag12 Ag13 3.2573(9) .
Ag13 C19 2.161(7) .
Ag13 C37 2.249(6) .
Ag13 C38 2.477(6) .
Ag13 Ag14 2.9149(8) .
Ag13 Ag5 3.3642(8) 2_666
Ag14 C19 2.146(6) .
Ag14 C13 2.253(6) .
Ag14 C14 2.684(6) .
Ag15 C37 2.111(7) .
Ag15 C43 2.222(6) .
Ag15 C44 2.597(6) .
Ag15 Ag5 2.9143(8) 2_666
Ag16 C55 2.123(7) .
Ag16 C43 2.246(6) .
Ag16 Ag10 2.9712(8) 2_666
Ag16 Ag8 3.1879(8) 2_666
Ag17 C49 2.132(7) .
Ag17 C43 2.250(6) .
Ag17 Ag19 2.9516(8) .
Ag17 Ag18 3.2252(8) .
Ag18 C49 2.173(7) .
Ag18 C31 2.225(7) 2_666
Ag18 C32 2.577(7) 2_666
Ag18 Ag19 3.1698(8) .
Ag18 Ag11 3.2095(9) 2_666
Ag19 C49 2.145(7) .
Ag19 C13 2.268(6) .
Ag19 C14 2.605(6) .
Cl1 Ag3 2.7842(16) 2_666
Cl2 Ag4 2.6259(16) 2_666
Cl3 Ag1 2.6332(16) 2_666
O1 Cl4 1.464(5) .
O2 Cl4 1.427(5) .
O3 Cl4 1.425(5) .
O4 Cl4 1.420(5) .
O5 Cl5 1.464(5) .
O6 Cl5 1.408(6) .
O7 Cl5 1.406(6) .
O8 Cl5 1.440(6) .
O9 Cl6 1.455(5) .
O10 Cl6 1.428(6) .
O11 Cl6 1.428(5) .
O12 Cl6 1.422(5) .
O13 Cl7 1.455(5) .
O14 Cl7 1.430(7) .
O15 Cl7 1.411(6) .
O16 Cl7 1.413(6) .
O17 Cl8 1.419(6) .
O18 Cl8 1.437(5) .
O19 Cl8 1.465(5) .
O20 Cl8 1.413(6) .
O21 Cl9 1.456(5) .
O22 Cl9 1.407(6) .
O23 Cl9 1.423(5) .
O24 Cl9 1.410(6) .
O25 C62 1.359(16) .
O25 C63 1.449(19) .
C1 C2 1.230(9) .
C2 C3 1.480(9) .
C3 C5 1.520(10) .
C3 C4 1.525(11) .
C3 C6 1.549(11) .
C4 H4A 0.9600 .
C4 H4B 0.9600 .
C4 H4C 0.9600 .
C5 H5A 0.9600 .
C5 H5B 0.9600 .
C5 H5C 0.9600 .
C6 H6A 0.9600 .
C6 H6B 0.9600 .
C6 H6C 0.9600 .
C7 C8 1.237(9) .
C8 C9 1.454(9) .
C9 C10 1.528(10) .
C9 C12 1.531(10) .
C9 C11 1.532(10) .
C10 H10A 0.9600 .
C10 H10B 0.9600 .
C10 H10C 0.9600 .
C11 H11A 0.9600 .
C11 H11B 0.9600 .
C11 H11C 0.9600 .
C12 H12A 0.9600 .
C12 H12B 0.9600 .
C12 H12C 0.9600 .
C13 C14 1.217(9) .
C14 C15 1.484(9) .
C15 C18 1.531(10) .
C15 C16 1.531(10) .
C15 C17 1.542(10) .
C16 H16A 0.9600 .
C16 H16B 0.9600 .
C16 H16C 0.9600 .
C17 H17A 0.9600 .
C17 H17B 0.9600 .
C17 H17C 0.9600 .
C18 H18A 0.9600 .
C18 H18B 0.9600 .
C18 H18C 0.9600 .
C19 C20 1.196(9) .
C20 C21 1.497(9) .
C21 C22 1.506(11) .
C21 C24 1.524(11) .
C21 C23 1.550(12) .
C22 H22A 0.9600 .
C22 H22B 0.9600 .
C22 H22C 0.9600 .
C23 H23A 0.9600 .
C23 H23B 0.9600 .
C23 H23C 0.9600 .
C24 H24A 0.9600 .
C24 H24B 0.9600 .
C24 H24C 0.9600 .
C25 C26 1.218(9) .
C26 C27 1.492(10) .
C27 C28 1.417(14) .
C27 C30A 1.419(17) .
C27 C29 1.69(2) .
C27 C30B 1.76(2) .
C28 H28A 0.9600 .
C28 H28B 0.9600 .
C28 H28C 0.9600 .
C29 H29A 0.9600 .
C29 H29B 0.9600 .
C29 H29C 0.9600 .
C30A H30A 0.9600 .
C30A H30B 0.9600 .
C30A H30C 0.9600 .
C30B H30D 0.9600 .
C30B H30E 0.9600 .
C30B H30F 0.9600 .
C31 C32 1.201(9) .
C31 Ag6 2.141(7) 2_666
C31 Ag18 2.225(7) 2_666
C32 C33 1.482(10) .
C32 Ag18 2.577(7) 2_666
C33 C35 1.472(16) .
C33 C36 1.534(11) .
C33 C34 1.567(16) .
C34 H34A 0.9600 .
C34 H34B 0.9600 .
C34 H34C 0.9600 .
C35 H35A 0.9600 .
C35 H35B 0.9600 .
C35 H35C 0.9600 .
C36 H36A 0.9600 .
C36 H36B 0.9600 .
C36 H36C 0.9600 .
C37 C38 1.209(9) .
C37 Ag5 2.147(7) 2_666
C38 C39 1.484(9) .
C39 C42 1.527(10) .
C39 C41 1.530(10) .
C39 C40 1.531(10) .
C40 H40A 0.9600 .
C40 H40B 0.9600 .
C40 H40C 0.9600 .
C41 H41A 0.9600 .
C41 H41B 0.9600 .
C41 H41C 0.9600 .
C42 H42A 0.9600 .
C42 H42B 0.9600 .
C42 H42C 0.9600 .
C43 C44 1.230(9) .
C44 C45 1.473(9) .
C45 C48 1.534(11) .
C45 C46 1.535(10) .
C45 C47 1.543(11) .
C46 H46A 0.9600 .
C46 H46B 0.9600 .
C46 H46C 0.9600 .
C47 H47A 0.9600 .
C47 H47B 0.9600 .
C47 H47C 0.9600 .
C48 H48A 0.9600 .
C48 H48B 0.9600 .
C48 H48C 0.9600 .
C49 C50 1.205(10) .
C50 C51 1.490(10) .
C51 C52 1.513(13) .
C51 C53 1.526(12) .
C51 C54 1.526(14) .
C52 H52A 0.9600 .
C52 H52B 0.9600 .
C52 H52C 0.9600 .
C53 H53A 0.9600 .
C53 H53B 0.9600 .
C53 H53C 0.9600 .
C54 H54A 0.9600 .
C54 H54B 0.9600 .
C54 H54C 0.9600 .
C57B C57 1.029(18) .
C57B C60 1.440(15) .
C57B C58B 1.55(2) .
C57B C59 1.555(16) .
C57B C56 1.558(14) .
C57B H59C 1.5226 .
C57B H60C 1.4204 .
C55 C56 1.171(10) .
C55 Ag10 2.195(7) 2_666
C55 Ag8 2.199(7) 2_666
C56 C57 1.541(14) .
C56 Ag8 2.702(7) 2_666
C58 C57 1.541(19) .
C58 C58 1.85(3) 2_565
C58 H58A 0.9600 .
C58 H58B 0.9601 .
C58 H58C 0.9597 .
C57 C59 1.468(15) .
C57 C60 1.526(15) .
C59 H59A 0.9602 .
C59 H59B 0.9599 .
C59 H59C 0.9599 .
C60 H60A 0.9599 .
C60 H60B 0.9599 .
C60 H60C 0.9601 .
C61 C62 1.54(2) .
C61 H61A 0.9600 .
C61 H61B 0.9600 .
C61 H61C 0.9600 .
C62 H62A 0.9700 .
C62 H62B 0.9700 .
C63 C64 1.34(2) .
C63 H63A 0.9700 .
C63 H63B 0.9700 .
C64 H64A 0.9600 .
C64 H64B 0.9600 .
C64 H64C 0.9600 .

loop_
_geom_torsion_atom_site_label_1
_geom_torsion_atom_site_label_2
_geom_torsion_atom_site_label_3
_geom_torsion_atom_site_label_4
_geom_torsion
_geom_torsion_site_symmetry_1
_geom_torsion_site_symmetry_4
C1 Ag1 Ag5 C37 179.6(3) . 2_666
Cl3 Ag1 Ag5 C37 -13.4(2) 2_666 2_666
Cl1 Ag1 Ag5 C37 -81.0(3) . 2_666
Cl2 Ag1 Ag5 C37 69.3(3) . 2_666
Ag6 Ag1 Ag5 C37 -141.4(2) . 2_666
Ag7 Ag1 Ag5 C37 138.0(2) . 2_666
Cl3 Ag1 Ag5 C1 167.1(2) 2_666 .
Cl1 Ag1 Ag5 C1 99.5(2) . .
Cl2 Ag1 Ag5 C1 -110.3(2) . .
Ag6 Ag1 Ag5 C1 39.0(2) . .
Ag7 Ag1 Ag5 C1 -41.6(2) . .
C1 Ag1 Ag5 C2 -2.3(3) . .
Cl3 Ag1 Ag5 C2 164.76(15) 2_666 .
Cl1 Ag1 Ag5 C2 97.20(16) . .
Cl2 Ag1 Ag5 C2 -112.56(15) . .
Ag6 Ag1 Ag5 C2 36.73(15) . .
Ag7 Ag1 Ag5 C2 -43.87(15) . .
C1 Ag1 Ag5 Ag15 144.2(2) . 2_666
Cl3 Ag1 Ag5 Ag15 -48.78(4) 2_666 2_666
Cl1 Ag1 Ag5 Ag15 -116.34(8) . 2_666
Cl2 Ag1 Ag5 Ag15 33.90(4) . 2_666
Ag6 Ag1 Ag5 Ag15 -176.82(2) . 2_666
Ag7 Ag1 Ag5 Ag15 102.59(2) . 2_666
C1 Ag1 Ag5 Ag13 -150.0(2) . 2_666
Cl3 Ag1 Ag5 Ag13 17.07(4) 2_666 2_666
Cl1 Ag1 Ag5 Ag13 -50.49(8) . 2_666
Cl2 Ag1 Ag5 Ag13 99.75(4) . 2_666
Ag6 Ag1 Ag5 Ag13 -110.96(2) . 2_666
Ag7 Ag1 Ag5 Ag13 168.44(2) . 2_666
C1 Ag1 Ag6 C31 175.2(3) . 2_666
Cl3 Ag1 Ag6 C31 70.3(2) 2_666 2_666
Cl1 Ag1 Ag6 C31 -16.0(2) . 2_666
Cl2 Ag1 Ag6 C31 -96.0(2) . 2_666
Ag7 Ag1 Ag6 C31 -140.7(2) . 2_666
Ag5 Ag1 Ag6 C31 136.9(2) . 2_666
Cl3 Ag1 Ag6 C1 -105.0(2) 2_666 .
Cl1 Ag1 Ag6 C1 168.7(2) . .
Cl2 Ag1 Ag6 C1 88.7(2) . .
Ag7 Ag1 Ag6 C1 44.1(2) . .
Ag5 Ag1 Ag6 C1 -38.4(2) . .
C1 Ag1 Ag6 C2 2.4(3) . .
Cl3 Ag1 Ag6 C2 -102.61(15) 2_666 .
Cl1 Ag1 Ag6 C2 171.11(15) . .
Cl2 Ag1 Ag6 C2 91.11(16) . .
Ag7 Ag1 Ag6 C2 46.47(15) . .
Ag5 Ag1 Ag6 C2 -36.00(15) . .
C1 Ag1 Ag6 Ag11 147.7(2) . 2_666
Cl3 Ag1 Ag6 Ag11 42.75(5) 2_666 2_666
Cl1 Ag1 Ag6 Ag11 -43.53(4) . 2_666
Cl2 Ag1 Ag6 Ag11 -123.53(7) . 2_666
Ag7 Ag1 Ag6 Ag11 -168.16(2) . 2_666
Ag5 Ag1 Ag6 Ag11 109.36(2) . 2_666
C1 Ag1 Ag7 C7 168.1(3) . .
Cl3 Ag1 Ag7 C7 -101.0(3) 2_666 .
Cl1 Ag1 Ag7 C7 51.7(3) . .
Cl2 Ag1 Ag7 C7 -31.6(3) . .
Ag6 Ag1 Ag7 C7 123.5(3) . .
Ag5 Ag1 Ag7 C7 -150.6(3) . .
Cl3 Ag1 Ag7 C1 90.9(2) 2_666 .
Cl1 Ag1 Ag7 C1 -116.3(2) . .
Cl2 Ag1 Ag7 C1 160.4(2) . .
Ag6 Ag1 Ag7 C1 -44.6(2) . .
Ag5 Ag1 Ag7 C1 41.3(2) . .
C1 Ag1 Ag7 Ag9 143.8(2) . .
Cl3 Ag1 Ag7 Ag9 -125.27(6) 2_666 .
Cl1 Ag1 Ag7 Ag9 27.47(5) . .
Cl2 Ag1 Ag7 Ag9 -55.83(4) . .
Ag6 Ag1 Ag7 Ag9 99.19(2) . .
Ag5 Ag1 Ag7 Ag9 -174.85(2) . .
C1 Ag1 Ag7 Ag8 -150.6(2) . .
Cl3 Ag1 Ag7 Ag8 -59.67(7) 2_666 .
Cl1 Ag1 Ag7 Ag8 93.08(5) . .
Cl2 Ag1 Ag7 Ag8 9.78(4) . .
Ag6 Ag1 Ag7 Ag8 164.79(2) . .
Ag5 Ag1 Ag7 Ag8 -109.24(2) . .
C7 Ag7 Ag8 C55 -176.5(4) . 2_666
C1 Ag7 Ag8 C55 6.1(4) . 2_666
Ag9 Ag7 Ag8 C55 132.1(3) . 2_666
Ag1 Ag7 Ag8 C55 48.0(3) . 2_666
C1 Ag7 Ag8 C7 -177.4(4) . .
Ag9 Ag7 Ag8 C7 -51.5(3) . .
Ag1 Ag7 Ag8 C7 -135.5(3) . .
C7 Ag7 Ag8 C8 -22.3(3) . .
C1 Ag7 Ag8 C8 160.3(3) . .
Ag9 Ag7 Ag8 C8 -73.75(16) . .
Ag1 Ag7 Ag8 C8 -157.81(16) . .
C7 Ag7 Ag8 C56 -150.8(5) . 2_666
C1 Ag7 Ag8 C56 31.8(5) . 2_666
Ag9 Ag7 Ag8 C56 157.8(4) . 2_666
Ag1 Ag7 Ag8 C56 73.7(4) . 2_666
C7 Ag7 Ag8 Ag16 -177.1(3) . 2_666
C1 Ag7 Ag8 Ag16 5.5(3) . 2_666
Ag9 Ag7 Ag8 Ag16 131.39(2) . 2_666
Ag1 Ag7 Ag8 Ag16 47.33(3) . 2_666
C13 Ag2 Ag9 C7 167.5(3) . .
Cl3 Ag2 Ag9 C7 81.3(3) . .
Cl1 Ag2 Ag9 C7 -78.0(3) . .
Cl2 Ag2 Ag9 C7 9.8(3) . .
Ag19 Ag2 Ag9 C7 -151.7(3) . .
Ag14 Ag2 Ag9 C7 126.5(3) . .
Cl3 Ag2 Ag9 C13 -86.2(2) . .
Cl1 Ag2 Ag9 C13 114.5(2) . .
Cl2 Ag2 Ag9 C13 -157.8(2) . .
Ag19 Ag2 Ag9 C13 40.7(2) . .
Ag14 Ag2 Ag9 C13 -41.0(2) . .
C13 Ag2 Ag9 Ag7 -159.2(2) . .
Cl3 Ag2 Ag9 Ag7 114.61(8) . .
Cl1 Ag2 Ag9 Ag7 -44.74(5) . .
Cl2 Ag2 Ag9 Ag7 43.04(4) . .
Ag19 Ag2 Ag9 Ag7 -118.46(2) . .
Ag14 Ag2 Ag9 Ag7 159.76(2) . .
C1 Ag7 Ag9 C7 -169.1(3) . .
Ag1 Ag7 Ag9 C7 156.5(3) . .
Ag8 Ag7 Ag9 C7 45.7(3) . .
C7 Ag7 Ag9 C13 -172.5(4) . .
C1 Ag7 Ag9 C13 18.4(3) . .
Ag1 Ag7 Ag9 C13 -16.0(3) . .
Ag8 Ag7 Ag9 C13 -126.9(3) . .
C7 Ag7 Ag9 Ag2 -147.9(3) . .
C1 Ag7 Ag9 Ag2 43.1(2) . .
Ag1 Ag7 Ag9 Ag2 8.63(2) . .
Ag8 Ag7 Ag9 Ag2 -102.19(2) . .
C25 Ag3 Ag10 C55 -170.8(3) . 2_666
Cl2 Ag3 Ag10 C55 2.3(2) . 2_666
Cl3 Ag3 Ag10 C55 -73.2(3) . 2_666
Cl1 Ag3 Ag10 C55 87.3(2) 2_666 2_666
Ag12 Ag3 Ag10 C55 -129.6(2) . 2_666
Ag11 Ag3 Ag10 C55 147.1(2) . 2_666
Cl2 Ag3 Ag10 C25 173.1(2) . .
Cl3 Ag3 Ag10 C25 97.6(2) . .
Cl1 Ag3 Ag10 C25 -101.9(2) 2_666 .
Ag12 Ag3 Ag10 C25 41.2(2) . .
Ag11 Ag3 Ag10 C25 -42.1(2) . .
C25 Ag3 Ag10 Ag16 152.1(2) . 2_666
Cl2 Ag3 Ag10 Ag16 -34.73(4) . 2_666
Cl3 Ag3 Ag10 Ag16 -110.29(11) . 2_666
Cl1 Ag3 Ag10 Ag16 50.21(4) 2_666 2_666
Ag12 Ag3 Ag10 Ag16 -166.70(2) . 2_666
Ag11 Ag3 Ag10 Ag16 110.00(2) . 2_666
C25 Ag3 Ag11 C31 172.8(4) . .
Cl2 Ag3 Ag11 C31 -79.5(3) . .
Cl3 Ag3 Ag11 C31 50.4(3) . .
Cl1 Ag3 Ag11 C31 -26.8(3) 2_666 .
Ag10 Ag3 Ag11 C31 -143.7(3) . .
Ag12 Ag3 Ag11 C31 131.7(3) . .
Cl2 Ag3 Ag11 C25 107.7(2) . .
Cl3 Ag3 Ag11 C25 -122.3(2) . .
Cl1 Ag3 Ag11 C25 160.4(2) 2_666 .
Ag10 Ag3 Ag11 C25 43.5(2) . .
Ag12 Ag3 Ag11 C25 -41.0(2) . .
C25 Ag3 Ag11 C26 1.8(3) . .
Cl2 Ag3 Ag11 C26 109.56(17) . .
Cl3 Ag3 Ag11 C26 -120.52(16) . .
Cl1 Ag3 Ag11 C26 162.22(16) 2_666 .
Ag10 Ag3 Ag11 C26 45.29(16) . .
Ag12 Ag3 Ag11 C26 -39.22(16) . .
C25 Ag3 Ag11 Ag6 144.0(2) . 2_666
Cl2 Ag3 Ag11 Ag6 -108.23(6) . 2_666
Cl3 Ag3 Ag11 Ag6 21.68(5) . 2_666
Cl1 Ag3 Ag11 Ag6 -55.57(4) 2_666 2_666
Ag10 Ag3 Ag11 Ag6 -172.51(2) . 2_666
Ag12 Ag3 Ag11 Ag6 102.98(3) . 2_666
C25 Ag3 Ag11 Ag18 -142.9(2) . 2_666
Cl2 Ag3 Ag11 Ag18 -35.11(7) . 2_666
Cl3 Ag3 Ag11 Ag18 94.80(5) . 2_666
Cl1 Ag3 Ag11 Ag18 17.55(4) 2_666 2_666
Ag10 Ag3 Ag11 Ag18 -99.39(3) . 2_666
Ag12 Ag3 Ag11 Ag18 176.10(3) . 2_666
C25 Ag3 Ag12 C19 171.5(3) . .
Cl2 Ag3 Ag12 C19 56.6(2) . .
Cl3 Ag3 Ag12 C19 -32.9(2) . .
Cl1 Ag3 Ag12 C19 -116.0(2) 2_666 .
Ag10 Ag3 Ag12 C19 130.4(2) . .
Ag11 Ag3 Ag12 C19 -148.8(2) . .
Cl2 Ag3 Ag12 C25 -114.9(2) . .
Cl3 Ag3 Ag12 C25 155.6(2) . .
Cl1 Ag3 Ag12 C25 72.5(2) 2_666 .
Ag10 Ag3 Ag12 C25 -41.1(2) . .
Ag11 Ag3 Ag12 C25 39.7(2) . .
C25 Ag3 Ag12 C20 161.1(4) . .
Cl2 Ag3 Ag12 C20 46.2(3) . .
Cl3 Ag3 Ag12 C20 -43.3(3) . .
Cl1 Ag3 Ag12 C20 -126.5(3) 2_666 .
Ag10 Ag3 Ag12 C20 120.0(3) . .
Ag11 Ag3 Ag12 C20 -159.2(3) . .
C25 Ag3 Ag12 C26 -2.9(3) . .
Cl2 Ag3 Ag12 C26 -117.80(17) . .
Cl3 Ag3 Ag12 C26 152.70(17) . .
Cl1 Ag3 Ag12 C26 69.54(17) 2_666 .
Ag10 Ag3 Ag12 C26 -44.00(16) . .
Ag11 Ag3 Ag12 C26 36.80(16) . .
C25 Ag3 Ag12 Ag14 153.5(2) . .
Cl2 Ag3 Ag12 Ag14 38.66(5) . .
Cl3 Ag3 Ag12 Ag14 -50.84(4) . .
Cl1 Ag3 Ag12 Ag14 -134.00(6) 2_666 .
Ag10 Ag3 Ag12 Ag14 112.46(2) . .
Ag11 Ag3 Ag12 Ag14 -166.74(2) . .
C25 Ag3 Ag12 Ag13 -154.2(2) . .
Cl2 Ag3 Ag12 Ag13 90.95(5) . .
Cl3 Ag3 Ag12 Ag13 1.45(4) . .
Cl1 Ag3 Ag12 Ag13 -81.71(6) 2_666 .
Ag10 Ag3 Ag12 Ag13 164.74(2) . .
Ag11 Ag3 Ag12 Ag13 -114.46(2) . .
C25 Ag12 Ag13 C19 -161.2(3) . .
C20 Ag12 Ag13 C19 21.9(3) . .
C26 Ag12 Ag13 C19 158.7(4) . .
Ag3 Ag12 Ag13 C19 -133.4(3) . .
Ag14 Ag12 Ag13 C19 -55.6(3) . .
C19 Ag12 Ag13 C37 -158.1(4) . .
C25 Ag12 Ag13 C37 40.6(3) . .
C20 Ag12 Ag13 C37 -136.2(3) . .
C26 Ag12 Ag13 C37 0.6(4) . .
Ag3 Ag12 Ag13 C37 68.5(3) . .
Ag14 Ag12 Ag13 C37 146.3(3) . .
C19 Ag12 Ag13 C38 -112.5(3) . .
C25 Ag12 Ag13 C38 86.3(3) . .
C20 Ag12 Ag13 C38 -90.6(3) . .
C26 Ag12 Ag13 C38 46.2(4) . .
Ag3 Ag12 Ag13 C38 114.1(2) . .
Ag14 Ag12 Ag13 C38 -168.1(2) . .
C19 Ag12 Ag13 Ag14 55.6(3) . .
C25 Ag12 Ag13 Ag14 -105.6(2) . .
C20 Ag12 Ag13 Ag14 77.50(17) . .
C26 Ag12 Ag13 Ag14 -145.7(3) . .
Ag3 Ag12 Ag13 Ag14 -77.79(2) . .
C19 Ag12 Ag13 Ag5 -171.2(3) . 2_666
C25 Ag12 Ag13 Ag5 27.5(2) . 2_666
C20 Ag12 Ag13 Ag5 -149.34(17) . 2_666
C26 Ag12 Ag13 Ag5 -12.5(3) . 2_666
Ag3 Ag12 Ag13 Ag5 55.38(2) . 2_666
Ag14 Ag12 Ag13 Ag5 133.17(2) . 2_666
C37 Ag13 Ag14 C19 172.8(4) . .
C38 Ag13 Ag14 C19 112.7(4) . .
Ag12 Ag13 Ag14 C19 -49.0(2) . .
Ag5 Ag13 Ag14 C19 -128.1(2) 2_666 .
C19 Ag13 Ag14 C13 -176.6(3) . .
C37 Ag13 Ag14 C13 -3.8(4) . .
C38 Ag13 Ag14 C13 -63.8(4) . .
Ag12 Ag13 Ag14 C13 134.4(2) . .
Ag5 Ag13 Ag14 C13 55.4(2) 2_666 .
C19 Ag13 Ag14 C14 -137.8(3) . .
C37 Ag13 Ag14 C14 35.0(4) . .
C38 Ag13 Ag14 C14 -25.1(4) . .
Ag12 Ag13 Ag14 C14 173.2(2) . .
Ag5 Ag13 Ag14 C14 94.1(2) 2_666 .
C19 Ag13 Ag14 Ag2 144.6(2) . .
C37 Ag13 Ag14 Ag2 -42.7(3) . .
C38 Ag13 Ag14 Ag2 -102.7(4) . .
Ag12 Ag13 Ag14 Ag2 95.56(2) . .
Ag5 Ag13 Ag14 Ag2 16.47(4) 2_666 .
C19 Ag13 Ag14 Ag12 49.0(2) . .
C37 Ag13 Ag14 Ag12 -138.2(3) . .
C38 Ag13 Ag14 Ag12 161.7(4) . .
Ag5 Ag13 Ag14 Ag12 -79.09(3) 2_666 .
C13 Ag2 Ag14 C19 -180.0(3) . .
Cl3 Ag2 Ag14 C19 20.8(3) . .
Cl1 Ag2 Ag14 C19 93.7(3) . .
Cl2 Ag2 Ag14 C19 -65.4(3) . .
Ag9 Ag2 Ag14 C19 -138.2(3) . .
Ag19 Ag2 Ag14 C19 137.6(3) . .
Cl3 Ag2 Ag14 C13 -159.2(2) . .
Cl1 Ag2 Ag14 C13 -86.3(2) . .
Cl2 Ag2 Ag14 C13 114.5(2) . .
Ag9 Ag2 Ag14 C13 41.8(2) . .
Ag19 Ag2 Ag14 C13 -42.4(2) . .
C13 Ag2 Ag14 C14 1.6(3) . .
Cl3 Ag2 Ag14 C14 -157.61(15) . .
Cl1 Ag2 Ag14 C14 -84.71(16) . .
Cl2 Ag2 Ag14 C14 116.13(15) . .
Ag9 Ag2 Ag14 C14 43.39(14) . .
Ag19 Ag2 Ag14 C14 -40.85(14) . .
C13 Ag2 Ag14 Ag13 141.3(2) . .
Cl3 Ag2 Ag14 Ag13 -17.94(4) . .
Cl1 Ag2 Ag14 Ag13 54.97(8) . .
Cl2 Ag2 Ag14 Ag13 -104.20(4) . .
Ag9 Ag2 Ag14 Ag13 -176.94(2) . .
Ag19 Ag2 Ag14 Ag13 98.82(2) . .
C13 Ag2 Ag14 Ag12 -153.3(2) . .
Cl3 Ag2 Ag14 Ag12 47.47(4) . .
Cl1 Ag2 Ag14 Ag12 120.38(8) . .
Cl2 Ag2 Ag14 Ag12 -38.78(4) . .
Ag9 Ag2 Ag14 Ag12 -111.53(2) . .
Ag19 Ag2 Ag14 Ag12 164.23(2) . .
C25 Ag12 Ag14 C19 -179.4(3) . .
C20 Ag12 Ag14 C19 -18.7(3) . .
C26 Ag12 Ag14 C19 -157.1(4) . .
Ag3 Ag12 Ag14 C19 156.9(3) . .
Ag13 Ag12 Ag14 C19 54.7(3) . .
C19 Ag12 Ag14 C13 177.0(4) . .
C25 Ag12 Ag14 C13 -2.4(3) . .
C20 Ag12 Ag14 C13 158.3(3) . .
C26 Ag12 Ag14 C13 19.9(4) . .
Ag3 Ag12 Ag14 C13 -26.1(2) . .
Ag13 Ag12 Ag14 C13 -128.3(2) . .
C19 Ag12 Ag14 C14 135.4(4) . .
C25 Ag12 Ag14 C14 -44.0(4) . .
C20 Ag12 Ag14 C14 116.6(4) . .
C26 Ag12 Ag14 C14 -21.7(4) . .
Ag3 Ag12 Ag14 C14 -67.8(3) . .
Ag13 Ag12 Ag14 C14 -169.9(3) . .
C19 Ag12 Ag14 Ag13 -54.7(3) . .
C25 Ag12 Ag14 Ag13 125.86(19) . .
C20 Ag12 Ag14 Ag13 -73.47(17) . .
C26 Ag12 Ag14 Ag13 148.2(3) . .
Ag3 Ag12 Ag14 Ag13 102.14(2) . .
C19 Ag12 Ag14 Ag2 -153.3(3) . .
C25 Ag12 Ag14 Ag2 27.27(19) . .
C20 Ag12 Ag14 Ag2 -172.06(17) . .
C26 Ag12 Ag14 Ag2 49.6(3) . .
Ag3 Ag12 Ag14 Ag2 3.56(2) . .
Ag13 Ag12 Ag14 Ag2 -98.59(2) . .
C43 Ag4 Ag15 C37 177.3(3) . .
Cl2 Ag4 Ag15 C37 66.9(2) 2_666 .
Cl1 Ag4 Ag15 C37 -83.3(3) . .
Cl3 Ag4 Ag15 C37 -13.7(2) . .
Ag17 Ag4 Ag15 C37 -139.1(2) . .
Ag16 Ag4 Ag15 C37 135.9(2) . .
Cl2 Ag4 Ag15 C43 -110.3(2) 2_666 .
Cl1 Ag4 Ag15 C43 99.5(2) . .
Cl3 Ag4 Ag15 C43 169.0(2) . .
Ag17 Ag4 Ag15 C43 43.6(2) . .
Ag16 Ag4 Ag15 C43 -41.3(2) . .
C43 Ag4 Ag15 C44 -0.7(3) . .
Cl2 Ag4 Ag15 C44 -111.06(16) 2_666 .
Cl1 Ag4 Ag15 C44 98.75(17) . .
Cl3 Ag4 Ag15 C44 168.28(16) . .
Ag17 Ag4 Ag15 C44 42.89(15) . .
Ag16 Ag4 Ag15 C44 -42.04(15) . .
C43 Ag4 Ag15 Ag5 143.4(2) . 2_666
Cl2 Ag4 Ag15 Ag5 33.10(5) 2_666 2_666
Cl1 Ag4 Ag15 Ag5 -117.09(7) . 2_666
Cl3 Ag4 Ag15 Ag5 -47.56(4) . 2_666
Ag17 Ag4 Ag15 Ag5 -172.95(2) . 2_666
Ag16 Ag4 Ag15 Ag5 102.12(2) . 2_666
C43 Ag4 Ag16 C55 161.3(3) . .
Cl2 Ag4 Ag16 C55 -34.0(3) 2_666 .
Cl1 Ag4 Ag16 C55 48.0(3) . .
Cl3 Ag4 Ag16 C55 -103.7(3) . .
Ag17 Ag4 Ag16 C55 121.0(3) . .
Ag15 Ag4 Ag16 C55 -157.8(3) . .
Cl2 Ag4 Ag16 C43 164.7(2) 2_666 .
Cl1 Ag4 Ag16 C43 -113.3(2) . .
Cl3 Ag4 Ag16 C43 95.0(2) . .
Ag17 Ag4 Ag16 C43 -40.4(2) . .
Ag15 Ag4 Ag16 C43 40.9(2) . .
C43 Ag4 Ag16 Ag10 136.3(2) . 2_666
Cl2 Ag4 Ag16 Ag10 -58.95(4) 2_666 2_666
Cl1 Ag4 Ag16 Ag10 23.03(5) . 2_666
Cl3 Ag4 Ag16 Ag10 -128.72(6) . 2_666
Ag17 Ag4 Ag16 Ag10 95.97(2) . 2_666
Ag15 Ag4 Ag16 Ag10 177.25(2) . 2_666
C43 Ag4 Ag16 Ag8 -155.7(2) . 2_666
Cl2 Ag4 Ag16 Ag8 8.98(4) 2_666 2_666
Cl1 Ag4 Ag16 Ag8 90.96(5) . 2_666
Cl3 Ag4 Ag16 Ag8 -60.79(6) . 2_666
Ag17 Ag4 Ag16 Ag8 163.90(2) . 2_666
Ag15 Ag4 Ag16 Ag8 -114.82(2) . 2_666
C43 Ag4 Ag17 C49 164.4(3) . .
Cl2 Ag4 Ag17 C49 -104.3(3) 2_666 .
Cl1 Ag4 Ag17 C49 -29.5(2) . .
Cl3 Ag4 Ag17 C49 54.3(2) . .
Ag15 Ag4 Ag17 C49 121.6(2) . .
Ag16 Ag4 Ag17 C49 -155.5(2) . .
Cl2 Ag4 Ag17 C43 91.2(2) 2_666 .
Cl1 Ag4 Ag17 C43 166.0(2) . .
Cl3 Ag4 Ag17 C43 -110.2(2) . .
Ag15 Ag4 Ag17 C43 -42.8(2) . .
Ag16 Ag4 Ag17 C43 40.0(2) . .
C43 Ag4 Ag17 Ag19 141.0(2) . .
Cl2 Ag4 Ag17 Ag19 -127.73(7) 2_666 .
Cl1 Ag4 Ag17 Ag19 -52.95(4) . .
Cl3 Ag4 Ag17 Ag19 30.85(4) . .
Ag15 Ag4 Ag17 Ag19 98.24(2) . .
Ag16 Ag4 Ag17 Ag19 -178.94(2) . .
C43 Ag4 Ag17 Ag18 -158.1(2) . .
Cl2 Ag4 Ag17 Ag18 -66.88(8) 2_666 .
Cl1 Ag4 Ag17 Ag18 7.90(4) . .
Cl3 Ag4 Ag17 Ag18 91.70(4) . .
Ag15 Ag4 Ag17 Ag18 159.09(2) . .
Ag16 Ag4 Ag17 Ag18 -118.09(2) . .
C43 Ag17 Ag18 C49 -170.0(4) . .
Ag4 Ag17 Ag18 C49 -138.5(3) . .
Ag19 Ag17 Ag18 C49 -55.4(3) . .
C49 Ag17 Ag18 C31 -174.7(4) . 2_666
C43 Ag17 Ag18 C31 15.3(4) . 2_666
Ag4 Ag17 Ag18 C31 46.7(3) . 2_666
Ag19 Ag17 Ag18 C31 129.8(3) . 2_666
C49 Ag17 Ag18 C32 -132.4(4) . 2_666
C43 Ag17 Ag18 C32 57.6(4) . 2_666
Ag4 Ag17 Ag18 C32 89.1(3) . 2_666
Ag19 Ag17 Ag18 C32 172.2(3) . 2_666
C49 Ag17 Ag18 Ag19 55.4(3) . .
C43 Ag17 Ag18 Ag19 -114.6(3) . .
Ag4 Ag17 Ag18 Ag19 -83.11(2) . .
C49 Ag17 Ag18 Ag11 -178.6(3) . 2_666
C43 Ag17 Ag18 Ag11 11.4(3) . 2_666
Ag4 Ag17 Ag18 Ag11 42.90(3) . 2_666
Ag19 Ag17 Ag18 Ag11 126.01(3) . 2_666
C43 Ag17 Ag19 C49 -167.8(3) . .
Ag4 Ag17 Ag19 C49 156.5(2) . .
Ag18 Ag17 Ag19 C49 49.3(2) . .
C49 Ag17 Ag19 C13 -174.6(3) . .
C43 Ag17 Ag19 C13 17.6(3) . .
Ag4 Ag17 Ag19 C13 -18.1(2) . .
Ag18 Ag17 Ag19 C13 -125.3(2) . .
C49 Ag17 Ag19 C14 140.7(5) . .
C43 Ag17 Ag19 C14 -27.1(4) . .
Ag4 Ag17 Ag19 C14 -62.8(4) . .
Ag18 Ag17 Ag19 C14 -170.0(4) . .
C49 Ag17 Ag19 Ag2 -150.1(2) . .
C43 Ag17 Ag19 Ag2 42.2(2) . .
Ag4 Ag17 Ag19 Ag2 6.43(2) . .
Ag18 Ag17 Ag19 Ag2 -100.75(2) . .
C49 Ag17 Ag19 Ag18 -49.3(2) . .
C43 Ag17 Ag19 Ag18 142.9(2) . .
Ag4 Ag17 Ag19 Ag18 107.17(2) . .
C13 Ag2 Ag19 C49 170.0(3) . .
Cl3 Ag2 Ag19 C49 -76.5(3) . .
Cl1 Ag2 Ag19 C49 12.2(3) . .
Cl2 Ag2 Ag19 C49 85.1(3) . .
Ag9 Ag2 Ag19 C49 128.9(3) . .
Ag14 Ag2 Ag19 C49 -147.9(3) . .
Cl3 Ag2 Ag19 C13 113.5(2) . .
Cl1 Ag2 Ag19 C13 -157.8(2) . .
Cl2 Ag2 Ag19 C13 -85.0(2) . .
Ag9 Ag2 Ag19 C13 -41.1(2) . .
Ag14 Ag2 Ag19 C13 42.1(2) . .
C13 Ag2 Ag19 C14 0.0(3) . .
Cl3 Ag2 Ag19 C14 113.48(15) . .
Cl1 Ag2 Ag19 C14 -157.79(14) . .
Cl2 Ag2 Ag19 C14 -84.97(16) . .
Ag9 Ag2 Ag19 C14 -41.12(14) . .
Ag14 Ag2 Ag19 C14 42.07(14) . .
C13 Ag2 Ag19 Ag17 -158.5(2) . .
Cl3 Ag2 Ag19 Ag17 -44.99(4) . .
Cl1 Ag2 Ag19 Ag17 43.74(4) . .
Cl2 Ag2 Ag19 Ag17 116.56(8) . .
Ag9 Ag2 Ag19 Ag17 160.42(2) . .
Ag14 Ag2 Ag19 Ag17 -116.40(2) . .
C13 Ag2 Ag19 Ag18 136.8(2) . .
Cl3 Ag2 Ag19 Ag18 -109.69(4) . .
Cl1 Ag2 Ag19 Ag18 -20.97(4) . .
Cl2 Ag2 Ag19 Ag18 51.86(9) . .
Ag9 Ag2 Ag19 Ag18 95.71(2) . .
Ag14 Ag2 Ag19 Ag18 178.90(2) . .
C31 Ag18 Ag19 C49 -177.1(4) 2_666 .
C32 Ag18 Ag19 C49 135.3(5) 2_666 .
Ag11 Ag18 Ag19 C49 -126.0(3) 2_666 .
Ag17 Ag18 Ag19 C49 -53.2(3) . .
C49 Ag18 Ag19 C13 -171.6(3) . .
C31 Ag18 Ag19 C13 11.3(4) 2_666 .
C32 Ag18 Ag19 C13 -36.3(4) 2_666 .
Ag11 Ag18 Ag19 C13 62.4(2) 2_666 .
Ag17 Ag18 Ag19 C13 135.2(2) . .
C49 Ag18 Ag19 C14 -132.5(3) . .
C31 Ag18 Ag19 C14 50.4(4) 2_666 .
C32 Ag18 Ag19 C14 2.8(4) 2_666 .
Ag11 Ag18 Ag19 C14 101.6(2) 2_666 .
Ag17 Ag18 Ag19 C14 174.3(2) . .
C49 Ag18 Ag19 Ag17 53.2(3) . .
C31 Ag18 Ag19 Ag17 -123.9(3) 2_666 .
C32 Ag18 Ag19 Ag17 -171.5(4) 2_666 .
Ag11 Ag18 Ag19 Ag17 -72.76(3) 2_666 .
C49 Ag18 Ag19 Ag2 146.5(3) . .
C31 Ag18 Ag19 Ag2 -30.6(3) 2_666 .
C32 Ag18 Ag19 Ag2 -78.2(4) 2_666 .
Ag11 Ag18 Ag19 Ag2 20.56(3) 2_666 .
Ag17 Ag18 Ag19 Ag2 93.32(2) . .
C13 Ag2 Cl1 Ag4 -107.8(2) . .
Cl3 Ag2 Cl1 Ag4 25.57(5) . .
Cl2 Ag2 Cl1 Ag4 117.71(5) . .
Ag9 Ag2 Cl1 Ag4 -164.45(3) . .
Ag19 Ag2 Cl1 Ag4 -87.64(3) . .
Ag14 Ag2 Cl1 Ag4 -43.30(9) . .
C13 Ag2 Cl1 Ag1 110.0(2) . .
Cl3 Ag2 Cl1 Ag1 -116.65(5) . .
Cl2 Ag2 Cl1 Ag1 -24.51(5) . .
Ag9 Ag2 Cl1 Ag1 53.33(5) . .
Ag19 Ag2 Cl1 Ag1 130.14(4) . .
Ag14 Ag2 Cl1 Ag1 174.49(6) . .
C13 Ag2 Cl1 Ag3 -179.9(2) . 2_666
Cl3 Ag2 Cl1 Ag3 -46.60(9) . 2_666
Cl2 Ag2 Cl1 Ag3 45.54(9) . 2_666
Ag9 Ag2 Cl1 Ag3 123.38(8) . 2_666
Ag19 Ag2 Cl1 Ag3 -159.81(9) . 2_666
Ag14 Ag2 Cl1 Ag3 -115.47(9) . 2_666
C43 Ag4 Cl1 Ag2 110.9(2) . .
Cl2 Ag4 Cl1 Ag2 -113.23(5) 2_666 .
Cl3 Ag4 Cl1 Ag2 -24.12(5) . .
Ag17 Ag4 Cl1 Ag2 97.43(4) . .
Ag15 Ag4 Cl1 Ag2 41.30(8) . .
Ag16 Ag4 Cl1 Ag2 172.53(3) . .
C43 Ag4 Cl1 Ag1 -178.2(2) . .
Cl2 Ag4 Cl1 Ag1 -42.33(10) 2_666 .
Cl3 Ag4 Cl1 Ag1 46.78(10) . .
Ag17 Ag4 Cl1 Ag1 168.33(10) . .
Ag15 Ag4 Cl1 Ag1 112.20(9) . .
Ag16 Ag4 Cl1 Ag1 -116.57(9) . .
C43 Ag4 Cl1 Ag3 -110.2(2) . 2_666
Cl2 Ag4 Cl1 Ag3 25.65(4) 2_666 2_666
Cl3 Ag4 Cl1 Ag3 114.76(4) . 2_666
Ag17 Ag4 Cl1 Ag3 -123.69(4) . 2_666
Ag15 Ag4 Cl1 Ag3 -179.81(4) . 2_666
Ag16 Ag4 Cl1 Ag3 -48.59(5) . 2_666
C1 Ag1 Cl1 Ag2 -109.8(2) . .
Cl3 Ag1 Cl1 Ag2 114.71(5) 2_666 .
Cl2 Ag1 Cl1 Ag2 24.31(5) . .
Ag6 Ag1 Cl1 Ag2 -120.84(4) . .
Ag7 Ag1 Cl1 Ag2 -49.18(5) . .
Ag5 Ag1 Cl1 Ag2 177.58(5) . .
C1 Ag1 Cl1 Ag4 179.0(2) . .
Cl3 Ag1 Cl1 Ag4 43.54(10) 2_666 .
Cl2 Ag1 Cl1 Ag4 -46.86(10) . .
Ag6 Ag1 Cl1 Ag4 168.00(10) . .
Ag7 Ag1 Cl1 Ag4 -120.34(9) . .
Ag5 Ag1 Cl1 Ag4 106.41(10) . .
C1 Ag1 Cl1 Ag3 110.8(2) . 2_666
Cl3 Ag1 Cl1 Ag3 -24.71(4) 2_666 2_666
Cl2 Ag1 Cl1 Ag3 -115.11(4) . 2_666
Ag6 Ag1 Cl1 Ag3 99.74(3) . 2_666
Ag7 Ag1 Cl1 Ag3 171.40(3) . 2_666
Ag5 Ag1 Cl1 Ag3 38.16(9) . 2_666
C25 Ag3 Cl2 Ag4 91.5(2) . 2_666
Cl3 Ag3 Cl2 Ag4 -114.96(5) . 2_666
Cl1 Ag3 Cl2 Ag4 -25.67(4) 2_666 2_666
Ag10 Ag3 Cl2 Ag4 84.51(4) . 2_666
Ag12 Ag3 Cl2 Ag4 158.86(3) . 2_666
Ag11 Ag3 Cl2 Ag4 20.90(8) . 2_666
C25 Ag3 Cl2 Ag2 -126.7(2) . .
Cl3 Ag3 Cl2 Ag2 26.85(5) . .
Cl1 Ag3 Cl2 Ag2 116.14(4) 2_666 .
Ag10 Ag3 Cl2 Ag2 -133.68(4) . .
Ag12 Ag3 Cl2 Ag2 -59.33(5) . .
Ag11 Ag3 Cl2 Ag2 162.71(4) . .
C25 Ag3 Cl2 Ag1 169.7(2) . .
Cl3 Ag3 Cl2 Ag1 -36.76(10) . .
Cl1 Ag3 Cl2 Ag1 52.54(10) 2_666 .
Ag10 Ag3 Cl2 Ag1 162.72(10) . .
Ag12 Ag3 Cl2 Ag1 -122.94(8) . .
Ag11 Ag3 Cl2 Ag1 99.10(10) . .
C13 Ag2 Cl2 Ag3 104.74(19) . .
Cl3 Ag2 Cl2 Ag3 -27.08(5) . .
Cl1 Ag2 Cl2 Ag3 -120.71(5) . .
Ag9 Ag2 Cl2 Ag3 125.05(4) . .
Ag19 Ag2 Cl2 Ag3 169.80(6) . .
Ag14 Ag2 Cl2 Ag3 49.44(4) . .
C13 Ag2 Cl2 Ag4 177.3(2) . 2_666
Cl3 Ag2 Cl2 Ag4 45.46(10) . 2_666
Cl1 Ag2 Cl2 Ag4 -48.16(10) . 2_666
Ag9 Ag2 Cl2 Ag4 -162.41(9) . 2_666
Ag19 Ag2 Cl2 Ag4 -117.65(9) . 2_666
Ag14 Ag2 Cl2 Ag4 121.99(8) . 2_666
C13 Ag2 Cl2 Ag1 -110.42(19) . .
Cl3 Ag2 Cl2 Ag1 117.76(4) . .
Cl1 Ag2 Cl2 Ag1 24.13(5) . .
Ag9 Ag2 Cl2 Ag1 -90.11(3) . .
Ag19 Ag2 Cl2 Ag1 -45.35(10) . .
Ag14 Ag2 Cl2 Ag1 -165.71(3) . .
C1 Ag1 Cl2 Ag3 178.7(2) . .
Cl3 Ag1 Cl2 Ag3 -53.14(10) 2_666 .
Cl1 Ag1 Cl2 Ag3 39.43(10) . .
Ag6 Ag1 Cl2 Ag3 115.57(9) . .
Ag7 Ag1 Cl2 Ag3 161.39(10) . .
Ag5 Ag1 Cl2 Ag3 -125.71(8) . .
C1 Ag1 Cl2 Ag4 -102.9(2) . 2_666
Cl3 Ag1 Cl2 Ag4 25.24(5) 2_666 2_666
Cl1 Ag1 Cl2 Ag4 117.82(5) . 2_666
Ag6 Ag1 Cl2 Ag4 -166.05(4) . 2_666
Ag7 Ag1 Cl2 Ag4 -120.22(4) . 2_666
Ag5 Ag1 Cl2 Ag4 -47.33(5) . 2_666
C1 Ag1 Cl2 Ag2 115.2(2) . .
Cl3 Ag1 Cl2 Ag2 -116.59(5) 2_666 .
Cl1 Ag1 Cl2 Ag2 -24.02(5) . .
Ag6 Ag1 Cl2 Ag2 52.12(8) . .
Ag7 Ag1 Cl2 Ag2 97.94(3) . .
Ag5 Ag1 Cl2 Ag2 170.84(3) . .
C13 Ag2 Cl3 Ag3 -105.75(19) . .
Cl1 Ag2 Cl3 Ag3 120.08(5) . .
Cl2 Ag2 Cl3 Ag3 26.89(5) . .
Ag9 Ag2 Cl3 Ag3 -41.13(9) . .
Ag19 Ag2 Cl3 Ag3 -161.25(3) . .
Ag14 Ag2 Cl3 Ag3 -87.29(3) . .
C13 Ag2 Cl3 Ag1 -178.5(2) . 2_666
Cl1 Ag2 Cl3 Ag1 47.29(10) . 2_666
Cl2 Ag2 Cl3 Ag1 -45.90(9) . 2_666
Ag9 Ag2 Cl3 Ag1 -113.93(9) . 2_666
Ag19 Ag2 Cl3 Ag1 125.96(8) . 2_666
Ag14 Ag2 Cl3 Ag1 -160.08(9) . 2_666
C13 Ag2 Cl3 Ag4 109.61(19) . .
Cl1 Ag2 Cl3 Ag4 -24.55(5) . .
Cl2 Ag2 Cl3 Ag4 -117.74(4) . .
Ag9 Ag2 Cl3 Ag4 174.23(6) . .
Ag19 Ag2 Cl3 Ag4 54.12(4) . .
Ag14 Ag2 Cl3 Ag4 128.08(4) . .
C25 Ag3 Cl3 Ag2 126.7(2) . .
Cl2 Ag3 Cl3 Ag2 -27.44(5) . .
Cl1 Ag3 Cl3 Ag2 -115.36(4) 2_666 .
Ag10 Ag3 Cl3 Ag2 46.32(13) . .
Ag12 Ag3 Cl3 Ag2 102.42(3) . .
Ag11 Ag3 Cl3 Ag2 -178.27(3) . .
C25 Ag3 Cl3 Ag1 -93.3(2) . 2_666
Cl2 Ag3 Cl3 Ag1 112.51(5) . 2_666
Cl1 Ag3 Cl3 Ag1 24.59(4) 2_666 2_666
Ag10 Ag3 Cl3 Ag1 -173.73(9) . 2_666
Ag12 Ag3 Cl3 Ag1 -117.63(4) . 2_666
Ag11 Ag3 Cl3 Ag1 -38.32(5) . 2_666
C25 Ag3 Cl3 Ag4 -167.6(2) . .
Cl2 Ag3 Cl3 Ag4 38.23(10) . .
Cl1 Ag3 Cl3 Ag4 -49.69(10) 2_666 .
Ag10 Ag3 Cl3 Ag4 111.98(12) . .
Ag12 Ag3 Cl3 Ag4 168.09(9) . .
Ag11 Ag3 Cl3 Ag4 -112.61(9) . .
C43 Ag4 Cl3 Ag2 -113.2(2) . .
Cl2 Ag4 Cl3 Ag2 115.45(5) 2_666 .
Cl1 Ag4 Cl3 Ag2 24.42(5) . .
Ag17 Ag4 Cl3 Ag2 -53.42(5) . .
Ag15 Ag4 Cl3 Ag2 -123.15(4) . .
Ag16 Ag4 Cl3 Ag2 -178.78(4) . .
C43 Ag4 Cl3 Ag3 -178.8(2) . .
Cl2 Ag4 Cl3 Ag3 49.83(10) 2_666 .
Cl1 Ag4 Cl3 Ag3 -41.20(10) . .
Ag17 Ag4 Cl3 Ag3 -119.03(9) . .
Ag15 Ag4 Cl3 Ag3 171.24(10) . .
Ag16 Ag4 Cl3 Ag3 115.61(9) . .
C43 Ag4 Cl3 Ag1 106.7(2) . 2_666
Cl2 Ag4 Cl3 Ag1 -24.70(5) 2_666 2_666
Cl1 Ag4 Cl3 Ag1 -115.73(5) . 2_666
Ag17 Ag4 Cl3 Ag1 166.43(3) . 2_666
Ag15 Ag4 Cl3 Ag1 96.70(4) . 2_666
Ag16 Ag4 Cl3 Ag1 41.07(7) . 2_666
Cl3 Ag1 C1 C2 45(6) 2_666 .
Cl1 Ag1 C1 C2 -80(6) . .
Cl2 Ag1 C1 C2 157(6) . .
Ag6 Ag1 C1 C2 -65(6) . .
Ag7 Ag1 C1 C2 179(100) . .
Ag5 Ag1 C1 C2 60(6) . .
Cl3 Ag1 C1 Ag7 -134.57(11) 2_666 .
Cl1 Ag1 C1 Ag7 100.90(18) . .
Cl2 Ag1 C1 Ag7 -22.2(2) . .
Ag6 Ag1 C1 Ag7 115.2(2) . .
Ag5 Ag1 C1 Ag7 -119.9(2) . .
Cl3 Ag1 C1 Ag6 110.22(15) 2_666 .
Cl1 Ag1 C1 Ag6 -14.3(3) . .
Cl2 Ag1 C1 Ag6 -137.43(10) . .
Ag7 Ag1 C1 Ag6 -115.2(2) . .
Ag5 Ag1 C1 Ag6 124.9(2) . .
Cl3 Ag1 C1 Ag5 -14.7(2) 2_666 .
Cl1 Ag1 C1 Ag5 -139.22(11) . .
Cl2 Ag1 C1 Ag5 97.65(17) . .
Ag6 Ag1 C1 Ag5 -124.9(2) . .
Ag7 Ag1 C1 Ag5 119.9(2) . .
C7 Ag7 C1 C2 68.7(17) . .
Ag9 Ag7 C1 C2 130.5(4) . .
Ag1 Ag7 C1 C2 -179.9(6) . .
Ag8 Ag7 C1 C2 -122.3(4) . .
C7 Ag7 C1 Ag1 -111.3(15) . .
Ag9 Ag7 C1 Ag1 -49.5(3) . .
Ag8 Ag7 C1 Ag1 57.6(3) . .
C7 Ag7 C1 Ag6 -33.0(17) . .
Ag9 Ag7 C1 Ag6 28.8(4) . .
Ag1 Ag7 C1 Ag6 78.3(3) . .
Ag8 Ag7 C1 Ag6 135.94(19) . .
C7 Ag7 C1 Ag5 169.1(14) . .
Ag9 Ag7 C1 Ag5 -129.1(2) . .
Ag1 Ag7 C1 Ag5 -79.5(3) . .
Ag8 Ag7 C1 Ag5 -21.9(5) . .
C31 Ag6 C1 C2 130(3) 2_666 .
Ag11 Ag6 C1 C2 132.5(4) 2_666 .
Ag1 Ag6 C1 C2 175.0(5) . .
C31 Ag6 C1 Ag1 -45(3) 2_666 .
C2 Ag6 C1 Ag1 -175.0(5) . .
Ag11 Ag6 C1 Ag1 -42.5(3) 2_666 .
C31 Ag6 C1 Ag7 -124(3) 2_666 .
C2 Ag6 C1 Ag7 106.3(5) . .
Ag11 Ag6 C1 Ag7 -121.2(2) 2_666 .
Ag1 Ag6 C1 Ag7 -78.7(3) . .
C31 Ag6 C1 Ag5 33(3) 2_666 .
C2 Ag6 C1 Ag5 -97.1(5) . .
Ag11 Ag6 C1 Ag5 35.4(4) 2_666 .
Ag1 Ag6 C1 Ag5 77.9(3) . .
C37 Ag5 C1 C2 149(25) 2_666 .
Ag15 Ag5 C1 C2 132.1(4) 2_666 .
Ag1 Ag5 C1 C2 -175.3(5) . .
Ag13 Ag5 C1 C2 -127.2(4) 2_666 .
C37 Ag5 C1 Ag1 -36(25) 2_666 .
C2 Ag5 C1 Ag1 175.3(5) . .
Ag15 Ag5 C1 Ag1 -52.6(3) 2_666 .
Ag13 Ag5 C1 Ag1 48.1(3) 2_666 .
C37 Ag5 C1 Ag7 43(25) 2_666 .
C2 Ag5 C1 Ag7 -106.0(5) . .
Ag15 Ag5 C1 Ag7 26.1(4) 2_666 .
Ag1 Ag5 C1 Ag7 78.7(3) . .
Ag13 Ag5 C1 Ag7 126.8(2) 2_666 .
C37 Ag5 C1 Ag6 -113(25) 2_666 .
C2 Ag5 C1 Ag6 98.4(5) . .
Ag15 Ag5 C1 Ag6 -129.4(2) 2_666 .
Ag1 Ag5 C1 Ag6 -76.9(3) . .
Ag13 Ag5 C1 Ag6 -28.8(5) 2_666 .
Ag1 C1 C2 C3 154(7) . .
Ag7 C1 C2 C3 -27(9) . .
Ag6 C1 C2 C3 89(9) . .
Ag5 C1 C2 C3 -147(9) . .
Ag1 C1 C2 Ag5 -59(6) . .
Ag7 C1 C2 Ag5 120.2(4) . .
Ag6 C1 C2 Ag5 -124.0(3) . .
Ag1 C1 C2 Ag6 65(6) . .
Ag7 C1 C2 Ag6 -115.8(4) . .
Ag5 C1 C2 Ag6 124.0(3) . .
C37 Ag5 C2 C1 -179.4(5) 2_666 .
Ag15 Ag5 C2 C1 -78.3(5) 2_666 .
Ag1 Ag5 C2 C1 3.6(4) . .
Ag13 Ag5 C2 C1 90.0(5) 2_666 .
C37 Ag5 C2 C3 -2.3(8) 2_666 .
C1 Ag5 C2 C3 177.1(8) . .
Ag15 Ag5 C2 C3 98.8(6) 2_666 .
Ag1 Ag5 C2 C3 -179.4(6) . .
Ag13 Ag5 C2 C3 -92.9(6) 2_666 .
C37 Ag5 C2 Ag6 136.0(4) 2_666 .
C1 Ag5 C2 Ag6 -44.6(4) . .
Ag15 Ag5 C2 Ag6 -122.91(18) 2_666 .
Ag1 Ag5 C2 Ag6 -41.05(13) . .
Ag13 Ag5 C2 Ag6 45.4(4) 2_666 .
C31 Ag6 C2 C1 -170.1(6) 2_666 .
Ag11 Ag6 C2 C1 -71.8(5) 2_666 .
Ag1 Ag6 C2 C1 -3.8(4) . .
C31 Ag6 C2 C3 15.1(9) 2_666 .
C1 Ag6 C2 C3 -174.8(8) . .
Ag11 Ag6 C2 C3 113.4(5) 2_666 .
Ag1 Ag6 C2 C3 -178.6(6) . .
C31 Ag6 C2 Ag5 -124.3(5) 2_666 .
C1 Ag6 C2 Ag5 45.9(4) . .
Ag11 Ag6 C2 Ag5 -26.0(3) 2_666 .
Ag1 Ag6 C2 Ag5 42.04(14) . .
C1 C2 C3 C5 -103(9) . .
Ag5 C2 C3 C5 112.1(6) . .
Ag6 C2 C3 C5 -16.3(8) . .
C1 C2 C3 C4 135(9) . .
Ag5 C2 C3 C4 -10.0(9) . .
Ag6 C2 C3 C4 -138.4(6) . .
C1 C2 C3 C6 17(9) . .
Ag5 C2 C3 C6 -128.4(6) . .
Ag6 C2 C3 C6 103.2(6) . .
C1 Ag7 C7 C8 -88.7(17) . .
Ag9 Ag7 C7 C8 -157.6(9) . .
Ag1 Ag7 C7 C8 168.2(6) . .
Ag8 Ag7 C7 C8 100.3(8) . .
C1 Ag7 C7 Ag9 69.0(16) . .
Ag1 Ag7 C7 Ag9 -34.1(3) . .
Ag8 Ag7 C7 Ag9 -102.0(3) . .
C1 Ag7 C7 Ag8 171.0(14) . .
Ag9 Ag7 C7 Ag8 102.0(3) . .
Ag1 Ag7 C7 Ag8 67.9(3) . .
C13 Ag9 C7 C8 -52.5(19) . .
Ag2 Ag9 C7 C8 -154.3(6) . .
Ag7 Ag9 C7 C8 157.5(9) . .
C13 Ag9 C7 Ag7 150.0(14) . .
Ag2 Ag9 C7 Ag7 48.2(3) . .
C13 Ag9 C7 Ag8 52.0(16) . .
Ag2 Ag9 C7 Ag8 -49.8(4) . .
Ag7 Ag9 C7 Ag8 -98.0(3) . .
C55 Ag8 C7 C8 -110(2) 2_666 .
C56 Ag8 C7 C8 12.4(9) 2_666 .
Ag16 Ag8 C7 C8 -131.5(4) 2_666 .
Ag7 Ag8 C7 C8 -135.5(6) . .
C55 Ag8 C7 Ag7 26(3) 2_666 .
C8 Ag8 C7 Ag7 135.5(6) . .
C56 Ag8 C7 Ag7 147.8(6) 2_666 .
Ag16 Ag8 C7 Ag7 3.9(4) 2_666 .
C55 Ag8 C7 Ag9 114(2) 2_666 .
C8 Ag8 C7 Ag9 -136.6(6) . .
C56 Ag8 C7 Ag9 -124.2(6) 2_666 .
Ag16 Ag8 C7 Ag9 91.9(3) 2_666 .
Ag7 Ag8 C7 Ag9 88.0(3) . .
Ag7 C7 C8 C9 71(5) . .
Ag9 C7 C8 C9 -77(4) . .
Ag8 C7 C8 C9 174(4) . .
Ag7 C7 C8 Ag8 -103.4(7) . .
Ag9 C7 C8 Ag8 109.0(7) . .
C55 Ag8 C8 C7 168.2(5) 2_666 .
C56 Ag8 C8 C7 -174.1(5) 2_666 .
Ag16 Ag8 C8 C7 80.0(5) 2_666 .
Ag7 Ag8 C8 C7 30.1(4) . .
C55 Ag8 C8 C9 -10.6(9) 2_666 .
C7 Ag8 C8 C9 -178.8(9) . .
C56 Ag8 C8 C9 7.1(7) 2_666 .
Ag16 Ag8 C8 C9 -98.8(6) 2_666 .
Ag7 Ag8 C8 C9 -148.7(6) . .
C7 C8 C9 C10 -132(4) . .
Ag8 C8 C9 C10 41.8(8) . .
C7 C8 C9 C12 -12(5) . .
Ag8 C8 C9 C12 161.1(5) . .
C7 C8 C9 C11 108(4) . .
Ag8 C8 C9 C11 -78.7(7) . .
Cl3 Ag2 C13 C14 -94(8) . .
Cl1 Ag2 C13 C14 26(8) . .
Cl2 Ag2 C13 C14 147(8) . .
Ag9 Ag2 C13 C14 121(8) . .
Ag19 Ag2 C13 C14 0(8) . .
Ag14 Ag2 C13 C14 -119(8) . .
Cl3 Ag2 C13 Ag9 144.40(9) . .
Cl1 Ag2 C13 Ag9 -94.93(17) . .
Cl2 Ag2 C13 Ag9 26.3(2) . .
Ag19 Ag2 C13 Ag9 -121.3(2) . .
Ag14 Ag2 C13 Ag9 120.2(2) . .
Cl3 Ag2 C13 Ag14 24.2(2) . .
Cl1 Ag2 C13 Ag14 144.87(9) . .
Cl2 Ag2 C13 Ag14 -93.86(18) . .
Ag9 Ag2 C13 Ag14 -120.2(2) . .
Ag19 Ag2 C13 Ag14 118.5(2) . .
Cl3 Ag2 C13 Ag19 -94.29(17) . .
Cl1 Ag2 C13 Ag19 26.4(2) . .
Cl2 Ag2 C13 Ag19 147.65(9) . .
Ag9 Ag2 C13 Ag19 121.3(2) . .
Ag14 Ag2 C13 Ag19 -118.5(2) . .
C7 Ag9 C13 C14 72.9(16) . .
Ag2 Ag9 C13 C14 -176.7(5) . .
Ag7 Ag9 C13 C14 -142.6(4) . .
C7 Ag9 C13 Ag2 -110.5(15) . .
Ag7 Ag9 C13 Ag2 34.1(3) . .
C7 Ag9 C13 Ag14 -30.4(17) . .
Ag2 Ag9 C13 Ag14 80.1(3) . .
Ag7 Ag9 C13 Ag14 114.1(3) . .
C7 Ag9 C13 Ag19 170.3(13) . .
Ag2 Ag9 C13 Ag19 -79.2(3) . .
Ag7 Ag9 C13 Ag19 -45.2(4) . .
C19 Ag14 C13 C14 -4(5) . .
Ag13 Ag14 C13 C14 118.3(4) . .
Ag2 Ag14 C13 C14 176.6(5) . .
Ag12 Ag14 C13 C14 -140.9(4) . .
C19 Ag14 C13 Ag2 180(100) . .
C14 Ag14 C13 Ag2 -176.6(5) . .
Ag13 Ag14 C13 Ag2 -58.3(3) . .
Ag12 Ag14 C13 Ag2 42.5(3) . .
C19 Ag14 C13 Ag9 101(5) . .
C14 Ag14 C13 Ag9 104.7(5) . .
Ag13 Ag14 C13 Ag9 -136.98(19) . .
Ag2 Ag14 C13 Ag9 -78.6(3) . .
Ag12 Ag14 C13 Ag9 -36.1(4) . .
C19 Ag14 C13 Ag19 -99(5) . .
C14 Ag14 C13 Ag19 -95.5(5) . .
Ag13 Ag14 C13 Ag19 22.8(4) . .
Ag2 Ag14 C13 Ag19 81.1(3) . .
Ag12 Ag14 C13 Ag19 123.7(2) . .
C49 Ag19 C13 C14 65.8(19) . .
Ag17 Ag19 C13 C14 -145.4(3) . .
Ag2 Ag19 C13 C14 180.0(5) . .
Ag18 Ag19 C13 C14 115.8(4) . .
C49 Ag19 C13 Ag2 -114.2(18) . .
C14 Ag19 C13 Ag2 -180.0(5) . .
Ag17 Ag19 C13 Ag2 34.7(3) . .
Ag18 Ag19 C13 Ag2 -64.2(2) . .
C49 Ag19 C13 Ag9 -36.0(19) . .
C14 Ag19 C13 Ag9 -101.9(5) . .
Ag17 Ag19 C13 Ag9 112.8(3) . .
Ag2 Ag19 C13 Ag9 78.1(3) . .
Ag18 Ag19 C13 Ag9 14.0(4) . .
C49 Ag19 C13 Ag14 164.4(16) . .
C14 Ag19 C13 Ag14 98.6(5) . .
Ag17 Ag19 C13 Ag14 -46.8(4) . .
Ag2 Ag19 C13 Ag14 -81.4(3) . .
Ag18 Ag19 C13 Ag14 -145.59(16) . .
Ag2 C13 C14 C15 -168(7) . .
Ag9 C13 C14 C15 -48(12) . .
Ag14 C13 C14 C15 74(11) . .
Ag19 C13 C14 C15 -168(11) . .
Ag2 C13 C14 Ag19 0(8) . .
Ag9 C13 C14 Ag19 120.8(3) . .
Ag14 C13 C14 Ag19 -118.1(3) . .
Ag2 C13 C14 Ag14 118(8) . .
Ag9 C13 C14 Ag14 -121.0(3) . .
Ag19 C13 C14 Ag14 118.1(3) . .
C49 Ag19 C14 C13 -166.9(5) . .
Ag17 Ag19 C14 C13 73.9(6) . .
Ag2 Ag19 C14 C13 0.0(4) . .
Ag18 Ag19 C14 C13 -92.5(4) . .
C49 Ag19 C14 C15 12.4(8) . .
C13 Ag19 C14 C15 179.2(8) . .
Ag17 Ag19 C14 C15 -106.9(5) . .
Ag2 Ag19 C14 C15 179.2(5) . .
Ag18 Ag19 C14 C15 86.7(5) . .
C49 Ag19 C14 Ag14 145.7(4) . .
C13 Ag19 C14 Ag14 -47.5(4) . .
Ag17 Ag19 C14 Ag14 26.5(5) . .
Ag2 Ag19 C14 Ag14 -47.46(13) . .
Ag18 Ag19 C14 Ag14 -140.00(11) . .
C19 Ag14 C14 C13 179.6(5) . .
Ag13 Ag14 C14 C13 -90.8(5) . .
Ag2 Ag14 C14 C13 -2.5(4) . .
Ag12 Ag14 C14 C13 74.8(5) . .
C19 Ag14 C14 C15 3.3(8) . .
C13 Ag14 C14 C15 -176.3(8) . .
Ag13 Ag14 C14 C15 93.0(5) . .
Ag2 Ag14 C14 C15 -178.8(5) . .
Ag12 Ag14 C14 C15 -101.5(5) . .
C19 Ag14 C14 Ag19 -130.1(4) . .
C13 Ag14 C14 Ag19 50.3(4) . .
Ag13 Ag14 C14 Ag19 -40.5(3) . .
Ag2 Ag14 C14 Ag19 47.76(13) . .
Ag12 Ag14 C14 Ag19 125.1(2) . .
C13 C14 C15 C18 -91(11) . .
Ag19 C14 C15 C18 101.3(6) . .
Ag14 C14 C15 C18 -19.3(7) . .
C13 C14 C15 C16 147(11) . .
Ag19 C14 C15 C16 -20.6(8) . .
Ag14 C14 C15 C16 -141.2(5) . .
C13 C14 C15 C17 28(12) . .
Ag19 C14 C15 C17 -139.5(5) . .
Ag14 C14 C15 C17 99.9(6) . .
C13 Ag14 C19 C20 -35(5) . .
C14 Ag14 C19 C20 -37.9(11) . .
Ag13 Ag14 C19 C20 -158.9(9) . .
Ag2 Ag14 C19 C20 145.0(7) . .
Ag12 Ag14 C19 C20 104.8(9) . .
C13 Ag14 C19 Ag13 124(4) . .
C14 Ag14 C19 Ag13 121.0(4) . .
Ag2 Ag14 C19 Ag13 -56.0(3) . .
Ag12 Ag14 C19 Ag13 -96.3(3) . .
C13 Ag14 C19 Ag12 -139(4) . .
C14 Ag14 C19 Ag12 -142.7(3) . .
Ag13 Ag14 C19 Ag12 96.3(3) . .
Ag2 Ag14 C19 Ag12 40.3(4) . .
C37 Ag13 C19 C20 -2.4(15) . .
C38 Ag13 C19 C20 16.2(9) . .
Ag14 Ag13 C19 C20 161.5(8) . .
Ag12 Ag13 C19 C20 -103.8(8) . .
Ag5 Ag13 C19 C20 -89.5(7) 2_666 .
C37 Ag13 C19 Ag14 -164.0(9) . .
C38 Ag13 C19 Ag14 -145.3(2) . .
Ag12 Ag13 C19 Ag14 94.7(3) . .
Ag5 Ag13 C19 Ag14 109.0(2) 2_666 .
C37 Ag13 C19 Ag12 101.4(9) . .
C38 Ag13 C19 Ag12 120.0(3) . .
Ag14 Ag13 C19 Ag12 -94.7(2) . .
Ag5 Ag13 C19 Ag12 14.3(4) 2_666 .
C25 Ag12 C19 C20 -138.4(10) . .
C26 Ag12 C19 C20 -7.0(11) . .
Ag3 Ag12 C19 C20 -168.0(4) . .
Ag14 Ag12 C19 C20 -140.6(6) . .
Ag13 Ag12 C19 C20 133.7(6) . .
C25 Ag12 C19 Ag14 2.2(12) . .
C20 Ag12 C19 Ag14 140.6(6) . .
C26 Ag12 C19 Ag14 133.5(7) . .
Ag3 Ag12 C19 Ag14 -27.4(3) . .
Ag13 Ag12 C19 Ag14 -85.8(3) . .
C25 Ag12 C19 Ag13 87.9(11) . .
C20 Ag12 C19 Ag13 -133.7(6) . .
C26 Ag12 C19 Ag13 -140.7(7) . .
Ag3 Ag12 C19 Ag13 58.4(3) . .
Ag14 Ag12 C19 Ag13 85.8(3) . .
Ag14 C19 C20 C21 74(7) . .
Ag13 C19 C20 C21 -77(7) . .
Ag12 C19 C20 C21 179(100) . .
Ag14 C19 C20 Ag12 -104.6(8) . .
Ag13 C19 C20 Ag12 104.2(7) . .
C25 Ag12 C20 C19 154.0(6) . .
C26 Ag12 C20 C19 177.1(5) . .
Ag3 Ag12 C20 C19 19.6(7) . .
Ag14 Ag12 C20 C19 27.9(4) . .
Ag13 Ag12 C20 C19 -32.5(4) . .
C19 Ag12 C20 C21 -179.9(9) . .
C25 Ag12 C20 C21 -25.9(11) . .
C26 Ag12 C20 C21 -2.8(8) . .
Ag3 Ag12 C20 C21 -160.3(5) . .
Ag14 Ag12 C20 C21 -152.0(7) . .
Ag13 Ag12 C20 C21 147.6(7) . .
C19 C20 C21 C22 118(7) . .
Ag12 C20 C21 C22 -63.1(8) . .
C19 C20 C21 C24 -3(7) . .
Ag12 C20 C21 C24 176.0(6) . .
C19 C20 C21 C23 -122(7) . .
Ag12 C20 C21 C23 57.1(8) . .
Cl2 Ag3 C25 C26 -162(5) . .
Cl3 Ag3 C25 C26 53(5) . .
Cl1 Ag3 C25 C26 -55(5) 2_666 .
Ag10 Ag3 C25 C26 -153(5) . .
Ag12 Ag3 C25 C26 86(5) . .
Ag11 Ag3 C25 C26 -36(5) . .
Cl2 Ag3 C25 Ag10 -9.1(3) . .
Cl3 Ag3 C25 Ag10 -153.59(8) . .
Cl1 Ag3 C25 Ag10 98.08(15) 2_666 .
Ag12 Ag3 C25 Ag10 -121.1(2) . .
Ag11 Ag3 C25 Ag10 117.3(2) . .
Cl2 Ag3 C25 Ag11 -126.35(14) . .
Cl3 Ag3 C25 Ag11 89.1(2) . .
Cl1 Ag3 C25 Ag11 -19.2(2) 2_666 .
Ag10 Ag3 C25 Ag11 -117.3(2) . .
Ag12 Ag3 C25 Ag11 121.6(2) . .
Cl2 Ag3 C25 Ag12 112.07(17) . .
Cl3 Ag3 C25 Ag12 -32.5(3) . .
Cl1 Ag3 C25 Ag12 -140.79(10) 2_666 .
Ag10 Ag3 C25 Ag12 121.1(2) . .
Ag11 Ag3 C25 Ag12 -121.6(2) . .
C55 Ag10 C25 C26 -104.4(19) 2_666 .
Ag3 Ag10 C25 C26 177.1(6) . .
Ag16 Ag10 C25 C26 132.7(4) 2_666 .
C55 Ag10 C25 Ag3 78.5(19) 2_666 .
Ag16 Ag10 C25 Ag3 -44.4(3) 2_666 .
C55 Ag10 C25 Ag11 160.3(18) 2_666 .
Ag3 Ag10 C25 Ag11 81.8(3) . .
Ag16 Ag10 C25 Ag11 37.4(4) 2_666 .
C55 Ag10 C25 Ag12 1(2) 2_666 .
Ag3 Ag10 C25 Ag12 -77.5(3) . .
Ag16 Ag10 C25 Ag12 -121.9(2) 2_666 .
C31 Ag11 C25 C26 17.1(14) . .
Ag6 Ag11 C25 C26 120.2(4) 2_666 .
Ag3 Ag11 C25 C26 176.3(6) . .
Ag18 Ag11 C25 C26 -113.0(4) 2_666 .
C31 Ag11 C25 Ag3 -159.2(11) . .
C26 Ag11 C25 Ag3 -176.3(6) . .
Ag6 Ag11 C25 Ag3 -56.1(3) 2_666 .
Ag18 Ag11 C25 Ag3 70.7(3) 2_666 .
C31 Ag11 C25 Ag10 121.1(12) . .
C26 Ag11 C25 Ag10 104.0(5) . .
Ag6 Ag11 C25 Ag10 -135.78(18) 2_666 .
Ag3 Ag11 C25 Ag10 -79.6(3) . .
Ag18 Ag11 C25 Ag10 -9.0(5) 2_666 .
C31 Ag11 C25 Ag12 -79.9(13) . .
C26 Ag11 C25 Ag12 -97.0(5) . .
Ag6 Ag11 C25 Ag12 23.2(4) 2_666 .
Ag3 Ag11 C25 Ag12 79.4(3) . .
Ag18 Ag11 C25 Ag12 150.05(15) 2_666 .
C19 Ag12 C25 C26 151.5(10) . .
C20 Ag12 C25 C26 37.1(9) . .
Ag3 Ag12 C25 C26 -173.7(6) . .
Ag14 Ag12 C25 C26 153.3(4) . .
Ag13 Ag12 C25 C26 -134.5(4) . .
C19 Ag12 C25 Ag3 -34.8(11) . .
C20 Ag12 C25 Ag3 -149.1(6) . .
C26 Ag12 C25 Ag3 173.7(6) . .
Ag14 Ag12 C25 Ag3 -33.0(2) . .
Ag13 Ag12 C25 Ag3 39.2(3) . .
C19 Ag12 C25 Ag10 42.5(12) . .
C20 Ag12 C25 Ag10 -71.9(7) . .
C26 Ag12 C25 Ag10 -109.0(6) . .
Ag3 Ag12 C25 Ag10 77.3(3) . .
Ag14 Ag12 C25 Ag10 44.3(4) . .
Ag13 Ag12 C25 Ag10 116.5(2) . .
C19 Ag12 C25 Ag11 -115.8(10) . .
C20 Ag12 C25 Ag11 129.8(6) . .
C26 Ag12 C25 Ag11 92.7(6) . .
Ag3 Ag12 C25 Ag11 -81.1(3) . .
Ag14 Ag12 C25 Ag11 -114.1(3) . .
Ag13 Ag12 C25 Ag11 -41.9(4) . .
Ag3 C25 C26 C27 -170(9) . .
Ag10 C25 C26 C27 37(12) . .
Ag11 C25 C26 C27 154(12) . .
Ag12 C25 C26 C27 -85(12) . .
Ag3 C25 C26 Ag11 36(5) . .
Ag10 C25 C26 Ag11 -116.9(3) . .
Ag12 C25 C26 Ag11 120.7(3) . .
Ag3 C25 C26 Ag12 -85(5) . .
Ag10 C25 C26 Ag12 122.4(4) . .
Ag11 C25 C26 Ag12 -120.7(3) . .
C31 Ag11 C26 C25 -174.7(5) . .
Ag6 Ag11 C26 C25 -94.2(5) 2_666 .
Ag3 Ag11 C26 C25 -2.7(4) . .
Ag18 Ag11 C26 C25 110.1(4) 2_666 .
C31 Ag11 C26 C27 7.0(8) . .
C25 Ag11 C26 C27 -178.3(9) . .
Ag6 Ag11 C26 C27 87.5(6) 2_666 .
Ag3 Ag11 C26 C27 179.0(6) . .
Ag18 Ag11 C26 C27 -68.3(7) 2_666 .
C31 Ag11 C26 Ag12 -128.3(3) . .
C25 Ag11 C26 Ag12 46.4(4) . .
Ag6 Ag11 C26 Ag12 -47.9(4) 2_666 .
Ag3 Ag11 C26 Ag12 43.65(15) . .
Ag18 Ag11 C26 Ag12 156.42(11) 2_666 .
C19 Ag12 C26 C25 -158.5(7) . .
C20 Ag12 C26 C25 -163.1(4) . .
Ag3 Ag12 C26 C25 4.8(4) . .
Ag14 Ag12 C26 C25 -43.4(6) . .
Ag13 Ag12 C26 C25 78.3(6) . .
C19 Ag12 C26 C27 17.5(13) . .
C25 Ag12 C26 C27 176.0(10) . .
C20 Ag12 C26 C27 12.9(8) . .
Ag3 Ag12 C26 C27 -179.2(7) . .
Ag14 Ag12 C26 C27 132.6(6) . .
Ag13 Ag12 C26 C27 -105.7(7) . .
C19 Ag12 C26 Ag11 151.4(7) . .
C25 Ag12 C26 Ag11 -50.1(4) . .
C20 Ag12 C26 Ag11 146.8(2) . .
Ag3 Ag12 C26 Ag11 -45.34(16) . .
Ag14 Ag12 C26 Ag11 -93.5(3) . .
Ag13 Ag12 C26 Ag11 28.2(4) . .
C25 C26 C27 C28 -109(12) . .
Ag11 C26 C27 C28 44.9(12) . .
Ag12 C26 C27 C28 168.6(9) . .
C25 C26 C27 C30A 54(12) . .
Ag11 C26 C27 C30A -152.9(9) . .
Ag12 C26 C27 C30A -29.1(12) . .
C25 C26 C27 C29 151(12) . .
Ag11 C26 C27 C29 -55.5(11) . .
Ag12 C26 C27 C29 68.3(11) . .
C25 C26 C27 C30B -16(12) . .
Ag11 C26 C27 C30B 137.1(8) . .
Ag12 C26 C27 C30B -99.1(9) . .
C25 Ag11 C31 C32 -39.8(19) . .
C26 Ag11 C31 C32 -27.2(11) . .
Ag6 Ag11 C31 C32 -154.0(11) 2_666 .
Ag3 Ag11 C31 C32 166.4(7) . .
Ag18 Ag11 C31 C32 100.4(10) 2_666 .
C25 Ag11 C31 Ag6 114.1(12) . 2_666
C26 Ag11 C31 Ag6 126.8(3) . 2_666
Ag3 Ag11 C31 Ag6 -39.6(4) . 2_666
Ag18 Ag11 C31 Ag6 -105.7(3) 2_666 2_666
C25 Ag11 C31 Ag18 -140.2(11) . 2_666
C26 Ag11 C31 Ag18 -127.5(3) . 2_666
Ag6 Ag11 C31 Ag18 105.7(3) 2_666 2_666
Ag3 Ag11 C31 Ag18 66.1(4) . 2_666
Ag11 C31 C32 C33 69(7) . .
Ag6 C31 C32 C33 -77(7) 2_666 .
Ag18 C31 C32 C33 170(6) 2_666 .
Ag11 C31 C32 Ag18 -101.2(9) . 2_666
Ag6 C31 C32 Ag18 112.9(7) 2_666 2_666
C31 C32 C33 C35 -35(7) . .
Ag18 C32 C33 C35 134.3(10) 2_666 .
C31 C32 C33 C36 86(7) . .
Ag18 C32 C33 C36 -104.9(8) 2_666 .
C31 C32 C33 C34 -161(6) . .
Ag18 C32 C33 C34 8.9(10) 2_666 .
C43 Ag15 C37 C38 -134(6) . .
C44 Ag15 C37 C38 -36.1(11) . .
Ag5 Ag15 C37 C38 -163.0(10) 2_666 .
Ag4 Ag15 C37 C38 148.1(7) . .
C43 Ag15 C37 Ag5 29(7) . 2_666
C44 Ag15 C37 Ag5 126.9(4) . 2_666
Ag4 Ag15 C37 Ag5 -48.9(3) . 2_666
C43 Ag15 C37 Ag13 128(7) . .
C44 Ag15 C37 Ag13 -133.8(4) . .
Ag5 Ag15 C37 Ag13 99.3(3) 2_666 .
Ag4 Ag15 C37 Ag13 50.4(3) . .
C19 Ag13 C37 C38 26.4(12) . .
Ag14 Ag13 C37 C38 -132.0(4) . .
Ag12 Ag13 C37 C38 111.3(4) . .
Ag5 Ag13 C37 C38 132.0(6) 2_666 .
C19 Ag13 C37 Ag15 166.0(8) . .
C38 Ag13 C37 Ag15 139.6(6) . .
Ag14 Ag13 C37 Ag15 7.6(5) . .
Ag12 Ag13 C37 Ag15 -109.0(2) . .
Ag5 Ag13 C37 Ag15 -88.3(3) 2_666 .
C19 Ag13 C37 Ag5 -105.6(9) . 2_666
C38 Ag13 C37 Ag5 -132.0(6) . 2_666
Ag14 Ag13 C37 Ag5 96.0(3) . 2_666
Ag12 Ag13 C37 Ag5 -20.7(4) . 2_666
Ag15 C37 C38 C39 83(5) . .
Ag5 C37 C38 C39 -74(5) 2_666 .
Ag13 C37 C38 C39 -174(5) . .
Ag15 C37 C38 Ag13 -103.6(8) . .
Ag5 C37 C38 Ag13 99.6(6) 2_666 .
C19 Ag13 C38 C37 -170.5(5) . .
Ag14 Ag13 C38 C37 101.7(5) . .
Ag12 Ag13 C38 C37 -104.2(5) . .
Ag5 Ag13 C38 C37 -32.0(4) 2_666 .
C19 Ag13 C38 C39 8.5(7) . .
C37 Ag13 C38 C39 179.0(8) . .
Ag14 Ag13 C38 C39 -79.3(6) . .
Ag12 Ag13 C38 C39 74.7(6) . .
Ag5 Ag13 C38 C39 146.9(6) 2_666 .
C37 C38 C39 C42 -96(5) . .
Ag13 C38 C39 C42 91.0(7) . .
C37 C38 C39 C41 24(5) . .
Ag13 C38 C39 C41 -149.5(5) . .
C37 C38 C39 C40 144(5) . .
Ag13 C38 C39 C40 -29.5(8) . .
Cl2 Ag4 C43 C44 124(8) 2_666 .
Cl1 Ag4 C43 C44 -113(8) . .
Cl3 Ag4 C43 C44 9(8) . .
Ag17 Ag4 C43 C44 -95(8) . .
Ag15 Ag4 C43 C44 22(8) . .
Ag16 Ag4 C43 C44 142(8) . .
Cl2 Ag4 C43 Ag15 102.49(16) 2_666 .
Cl1 Ag4 C43 Ag15 -134.50(12) . .
Cl3 Ag4 C43 Ag15 -12.9(3) . .
Ag17 Ag4 C43 Ag15 -117.0(2) . .
Ag16 Ag4 C43 Ag15 120.4(3) . .
Cl2 Ag4 C43 Ag16 -17.9(3) 2_666 .
Cl1 Ag4 C43 Ag16 105.07(17) . .
Cl3 Ag4 C43 Ag16 -133.34(11) . .
Ag17 Ag4 C43 Ag16 122.5(2) . .
Ag15 Ag4 C43 Ag16 -120.4(3) . .
Cl2 Ag4 C43 Ag17 -140.50(10) 2_666 .
Cl1 Ag4 C43 Ag17 -17.5(3) . .
Cl3 Ag4 C43 Ag17 104.11(16) . .
Ag15 Ag4 C43 Ag17 117.0(2) . .
Ag16 Ag4 C43 Ag17 -122.5(2) . .
C37 Ag15 C43 C44 102(7) . .
Ag5 Ag15 C43 C44 129.8(4) 2_666 .
Ag4 Ag15 C43 C44 -178.5(6) . .
C37 Ag15 C43 Ag4 -79(7) . .
C44 Ag15 C43 Ag4 178.5(6) . .
Ag5 Ag15 C43 Ag4 -51.6(3) 2_666 .
C37 Ag15 C43 Ag16 -1(7) . .
C44 Ag15 C43 Ag16 -103.4(6) . .
Ag5 Ag15 C43 Ag16 26.4(4) 2_666 .
Ag4 Ag15 C43 Ag16 78.0(3) . .
C37 Ag15 C43 Ag17 -157(7) . .
C44 Ag15 C43 Ag17 100.6(5) . .
Ag5 Ag15 C43 Ag17 -129.5(2) 2_666 .
Ag4 Ag15 C43 Ag17 -77.9(3) . .
C55 Ag16 C43 C44 81.0(11) . .
Ag4 Ag16 C43 C44 -177.6(6) . .
Ag10 Ag16 C43 C44 126.6(4) 2_666 .
Ag8 Ag16 C43 C44 -128.6(4) 2_666 .
C55 Ag16 C43 Ag4 -101.4(10) . .
Ag10 Ag16 C43 Ag4 -55.9(2) 2_666 .
Ag8 Ag16 C43 Ag4 48.9(4) 2_666 .
C55 Ag16 C43 Ag15 -179.6(8) . .
Ag4 Ag16 C43 Ag15 -78.2(3) . .
Ag10 Ag16 C43 Ag15 -134.1(2) 2_666 .
Ag8 Ag16 C43 Ag15 -29.3(5) 2_666 .
C55 Ag16 C43 Ag17 -25.0(12) . .
Ag4 Ag16 C43 Ag17 76.4(3) . .
Ag10 Ag16 C43 Ag17 20.5(4) 2_666 .
Ag8 Ag16 C43 Ag17 125.3(3) 2_666 .
C49 Ag17 C43 C44 74.0(13) . .
Ag4 Ag17 C43 C44 176.0(5) . .
Ag19 Ag17 C43 C44 124.4(4) . .
Ag18 Ag17 C43 C44 -141.5(4) . .
C49 Ag17 C43 Ag4 -102.1(12) . .
Ag19 Ag17 C43 Ag4 -51.6(2) . .
Ag18 Ag17 C43 Ag4 42.4(4) . .
C49 Ag17 C43 Ag15 -23.5(14) . .
Ag4 Ag17 C43 Ag15 78.6(3) . .
Ag19 Ag17 C43 Ag15 27.0(4) . .
Ag18 Ag17 C43 Ag15 121.0(3) . .
C49 Ag17 C43 Ag16 -178.9(10) . .
Ag4 Ag17 C43 Ag16 -76.8(3) . .
Ag19 Ag17 C43 Ag16 -128.5(2) . .
Ag18 Ag17 C43 Ag16 -34.4(5) . .
Ag4 C43 C44 C45 129(25) . .
Ag15 C43 C44 C45 151(28) . .
Ag16 C43 C44 C45 -89(28) . .
Ag17 C43 C44 C45 35(28) . .
Ag4 C43 C44 Ag15 -22(8) . .
Ag16 C43 C44 Ag15 120.2(4) . .
Ag17 C43 C44 Ag15 -116.3(3) . .
C37 Ag15 C44 C43 -175.6(5) . .
Ag5 Ag15 C44 C43 -78.5(5) 2_666 .
Ag4 Ag15 C44 C43 1.1(4) . .
C37 Ag15 C44 C45 5.2(9) . .
C43 Ag15 C44 C45 -179.2(9) . .
Ag5 Ag15 C44 C45 102.3(6) 2_666 .
Ag4 Ag15 C44 C45 -178.0(6) . .
C43 C44 C45 C48 -45(28) . .
Ag15 C44 C45 C48 105.5(6) . .
C43 C44 C45 C46 -165(28) . .
Ag15 C44 C45 C46 -14.3(8) . .
C43 C44 C45 C47 74(28) . .
Ag15 C44 C45 C47 -134.8(5) . .
C43 Ag17 C49 C50 -78.4(15) . .
Ag4 Ag17 C49 C50 -170.0(7) . .
Ag19 Ag17 C49 C50 -136.8(9) . .
Ag18 Ag17 C49 C50 129.1(9) . .
C43 Ag17 C49 Ag19 58.4(13) . .
Ag4 Ag17 C49 Ag19 -33.2(3) . .
Ag18 Ag17 C49 Ag19 -94.1(3) . .
C43 Ag17 C49 Ag18 152.5(11) . .
Ag4 Ag17 C49 Ag18 61.0(3) . .
Ag19 Ag17 C49 Ag18 94.1(3) . .
C13 Ag19 C49 C50 -62(2) . .
C14 Ag19 C49 C50 -7.7(9) . .
Ag17 Ag19 C49 C50 145.1(8) . .
Ag2 Ag19 C49 C50 -169.2(5) . .
Ag18 Ag19 C49 C50 -118.0(7) . .
C13 Ag19 C49 Ag17 152.8(17) . .
C14 Ag19 C49 Ag17 -152.8(3) . .
Ag2 Ag19 C49 Ag17 45.7(3) . .
Ag18 Ag19 C49 Ag17 96.8(3) . .
C13 Ag19 C49 Ag18 55.9(19) . .
C14 Ag19 C49 Ag18 110.3(4) . .
Ag17 Ag19 C49 Ag18 -96.8(3) . .
Ag2 Ag19 C49 Ag18 -51.2(3) . .
C31 Ag18 C49 C50 -80(4) 2_666 .
C32 Ag18 C49 C50 -12.0(9) 2_666 .
Ag19 Ag18 C49 C50 127.7(6) . .
Ag11 Ag18 C49 C50 -142.4(4) 2_666 .
Ag17 Ag18 C49 C50 -144.5(7) . .
C31 Ag18 C49 Ag17 65(4) 2_666 .
C32 Ag18 C49 Ag17 132.5(4) 2_666 .
Ag19 Ag18 C49 Ag17 -87.8(3) . .
Ag11 Ag18 C49 Ag17 2.1(4) 2_666 .
C31 Ag18 C49 Ag19 153(3) 2_666 .
C32 Ag18 C49 Ag19 -139.8(4) 2_666 .
Ag11 Ag18 C49 Ag19 89.9(3) 2_666 .
Ag17 Ag18 C49 Ag19 87.8(3) . .
Ag17 C49 C50 C51 47(9) . .
Ag19 C49 C50 C51 -78(9) . .
Ag18 C49 C50 C51 172(9) . .
C49 C50 C51 C52 131(9) . .
C49 C50 C51 C53 -109(9) . .
C49 C50 C51 C54 9(9) . .
C43 Ag16 C55 C56 -74.8(18) . .
Ag4 Ag16 C55 C56 -163.4(12) . .
Ag10 Ag16 C55 C56 -128.5(15) 2_666 .
Ag8 Ag16 C55 C56 127.0(15) 2_666 .
C43 Ag16 C55 Ag10 53.7(11) . 2_666
Ag4 Ag16 C55 Ag10 -34.9(3) . 2_666
Ag8 Ag16 C55 Ag10 -104.5(3) 2_666 2_666
C43 Ag16 C55 Ag8 158.2(9) . 2_666
Ag4 Ag16 C55 Ag8 69.6(3) . 2_666
Ag10 Ag16 C55 Ag8 104.5(3) 2_666 2_666
Ag16 C55 C56 C57 -36(3) . .
Ag10 C55 C56 C57 -160(2) 2_666 .
Ag8 C55 C56 C57 89(2) 2_666 .
Ag16 C55 C56 C57B 106(3) . .
Ag10 C55 C56 C57B -18(3) 2_666 .
Ag8 C55 C56 C57B -129(3) 2_666 .
Ag16 C55 C56 Ag8 -125.5(14) . 2_666
Ag10 C55 C56 Ag8 110.9(5) 2_666 2_666
C57 C57B C56 C55 -157(3) . .
C60 C57B C56 C55 -92(3) . .
C58B C57B C56 C55 26(3) . .
C59 C57B C56 C55 146(2) . .
C60 C57B C56 C57 65.6(12) . .
C58B C57B C56 C57 -176.7(19) . .
C59 C57B C56 C57 -56.6(11) . .
C57 C57B C56 Ag8 88.0(14) . 2_666
C60 C57B C56 Ag8 153.6(7) . 2_666
C58B C57B C56 Ag8 -88.6(15) . 2_666
C59 C57B C56 Ag8 31.4(15) . 2_666
C60 C57B C57 C59 127.2(8) . .
C58B C57B C57 C59 41(12) . .
C56 C57B C57 C59 -117.5(7) . .
C58B C57B C57 C60 -86(12) . .
C59 C57B C57 C60 -127.2(8) . .
C56 C57B C57 C60 115.3(8) . .
C60 C57B C57 C58 11(9) . .
C58B C57B C57 C58 -76(17) . .
C59 C57B C57 C58 -116(9) . .
C56 C57B C57 C58 126(9) . .
C60 C57B C57 C56 -115.3(8) . .
C58B C57B C57 C56 158(12) . .
C59 C57B C57 C56 117.5(7) . .
C58 C58 C57 C57B -127(8) 2_565 .
C58 C58 C57 C59 120(4) 2_565 .
C58 C58 C57 C60 -117(4) 2_565 .
C58 C58 C57 C56 -4(4) 2_565 .
C55 C56 C57 C57B 162(2) . .
Ag8 C56 C57 C57B -124.8(11) 2_666 .
C55 C56 C57 C59 -132.3(19) . .
C57B C56 C57 C59 65.4(12) . .
Ag8 C56 C57 C59 -59.4(12) 2_666 .
C55 C56 C57 C60 105(2) . .
C57B C56 C57 C60 -57.6(11) . .
Ag8 C56 C57 C60 177.5(6) 2_666 .
C55 C56 C57 C58 -9(3) . .
C57B C56 C57 C58 -171.2(18) . .
Ag8 C56 C57 C58 64.0(13) 2_666 .
C60 C57 C59 C57B 52.8(11) . .
C58 C57 C59 C57B 170.5(16) . .
C56 C57 C59 C57B -63.4(11) . .
C60 C57B C59 C57 -57.6(12) . .
C58B C57B C59 C57 -174.5(16) . .
C56 C57B C59 C57 59.3(11) . .
C58B C57B C60 C57 171.7(17) . .
C59 C57B C60 C57 53.0(11) . .
C56 C57B C60 C57 -62.5(11) . .
C59 C57 C60 C57B -57.8(12) . .
C58 C57 C60 C57B -178.1(16) . .
C56 C57 C60 C57B 61.9(11) . .
C63 O25 C62 C61 -177.6(13) . .
C62 O25 C63 C64 163.8(18) . .
